data_4310013
loop_
_publ_author_name
'F. Albert Cotton'
'Carlos A. Murillo'
'Salah E. Stiriba'
'Xiaoping Wang'
'Rongmin Yu'

_publ_section_title
;
Chiral Organometallic Triangles with Rh-Rh Bonds. 2. Compounds Prepared
from Enantiopure cis-Rh2(C6H4PPh2)2(OAc)2(HOAc)2 and Their Catalytic
Potentials
;
_journal_name_full 'Inorganic Chemistry'
_journal_page_first 8223
_journal_page_last 8233
_journal_paper_doi 10.1021/ic051282c
_journal_volume 44
_journal_year 2005
_chemical_formula_sum 'C285 H245.5 Cl8 N9.5 O29.5 P12 Rh12'
_chemical_formula_weight 6165.57
_chemical_name_common
;
{S,S,S-[Rh6(Ph2P(C6H4))6(C2O4)3Py5MeOH]}
{S,S,S-[Rh6(Ph2P(C6H4))6(C2O4)3Py4.5MeOH1.5]},
4(CH2Cl2),3.0MeOH 
;
_chemical_name_systematic
; 
 ? 
;
_space_group_IT_number 4
_symmetry_cell_setting monoclinic
_symmetry_space_group_name_Hall 'P 2yb'
_symmetry_space_group_name_H-M 'P 1 21 1'
_atom_sites_solution_hydrogens geom
_atom_sites_solution_primary direct
_atom_sites_solution_secondary difmap
_audit_creation_method SHELXL-97
_cell_angle_alpha 90.00
_cell_angle_beta 90.0480(10)
_cell_angle_gamma 90.00
_cell_formula_units_Z 2
_cell_length_a 13.4000(5)
_cell_length_b 53.8819(19)
_cell_length_c 18.2036(6)
_cell_measurement_reflns_used 8814
_cell_measurement_temperature 173(2)
_cell_measurement_theta_max 24.95
_cell_measurement_theta_min 2.20
_cell_volume 13143.3(8)
_computing_cell_refinement SAINT
_computing_data_collection SMART
_computing_data_reduction SAINT
_computing_molecular_graphics 'SHELXTL (Siemens, 1996)'
_computing_publication_material CIFTAB
_computing_structure_refinement 'SHELXL-97 (Sheldrick, 1997)'
_computing_structure_solution 'SHELXS-97 (Sheldrick, 1990)'
_diffrn_ambient_temperature 173(2)
_diffrn_detector_area_resol_mean 0
_diffrn_measured_fraction_theta_full 0.943
_diffrn_measured_fraction_theta_max 0.943
_diffrn_measurement_device_type 'Bruker SMART 1000'
_diffrn_measurement_method '\w scans'
_diffrn_radiation_monochromator graphite
_diffrn_radiation_source 'Normal-focus sealed tube'
_diffrn_radiation_type MoK\a
_diffrn_radiation_wavelength 0.71073
_diffrn_reflns_av_R_equivalents 0.0288
_diffrn_reflns_av_sigmaI/netI 0.0588
_diffrn_reflns_limit_h_max 15
_diffrn_reflns_limit_h_min -9
_diffrn_reflns_limit_k_max 59
_diffrn_reflns_limit_k_min -63
_diffrn_reflns_limit_l_max 18
_diffrn_reflns_limit_l_min -21
_diffrn_reflns_number 72169
_diffrn_reflns_theta_full 25.03
_diffrn_reflns_theta_max 25.03
_diffrn_reflns_theta_min 1.13
_diffrn_standards_decay_% 0
_diffrn_standards_interval_count 0
_diffrn_standards_interval_time 0
_diffrn_standards_number 0
_exptl_absorpt_coefficient_mu 0.956
_exptl_absorpt_correction_T_max 0.8031
_exptl_absorpt_correction_T_min 0.7625
_exptl_absorpt_correction_type multi-scan
_exptl_absorpt_process_details sadabs
_exptl_crystal_colour red
_exptl_crystal_density_diffrn 1.558
_exptl_crystal_density_method 'not measured'
_exptl_crystal_description prism
_exptl_crystal_F_000 6228
_exptl_crystal_size_max 0.30
_exptl_crystal_size_mid 0.25
_exptl_crystal_size_min 0.24
_refine_diff_density_max 1.142
_refine_diff_density_min -0.685
_refine_diff_density_rms 0.103
_refine_ls_abs_structure_details 'Flack H D (1983), Acta Cryst. A39, 876-881'
_refine_ls_abs_structure_Flack -0.019(18)
_refine_ls_extinction_method none
_refine_ls_goodness_of_fit_ref 1.088
_refine_ls_hydrogen_treatment noref
_refine_ls_matrix_type full
_refine_ls_number_parameters 3155
_refine_ls_number_reflns 38399
_refine_ls_number_restraints 8
_refine_ls_restrained_S_all 1.088
_refine_ls_R_factor_all 0.0496
_refine_ls_R_factor_gt 0.0425
_refine_ls_shift/su_max 0.006
_refine_ls_shift/su_mean 0.000
_refine_ls_structure_factor_coef Fsqd
_refine_ls_weighting_details 'calc w=1/[\s^2^(Fo^2^)+(0.0453P)^2^+10.4041P] where P=(Fo^2^+2Fc^2^)/3'
_refine_ls_weighting_scheme calc
_refine_ls_wR_factor_gt 0.0927
_refine_ls_wR_factor_ref 0.0972
_reflns_number_gt 35170
_reflns_number_total 38399
_reflns_threshold_expression >2sigma(I)
_cod_data_source_file ic051282csi20050729_010330_10.cif
_cod_data_source_block SSS-Rh6(C6H4PPh2)6(O2CCO2)3(py)4.75(CH3OH)1.25
_cod_depositor_comments
;
The following automatic conversions were performed:
'_symmetry_cell_setting' value 'Monoclinic' changed to 'monoclinic'
according to '/home/saulius/struct/CIF-dictionaries/cif_core.dic'
dictionary named 'cif_core.dic' version 2.4.1 from 2010-06-29.

Automatic conversion script
Id: cif_fix_enum 1527 2010-12-29 10:47:43Z saulius 
;
_cod_original_formula_sum 'C285 H245.50 Cl8 N9.50 O29.50 P12 Rh12'
_cod_database_code 4310013

loop_
_symmetry_equiv_pos_as_xyz
'x, y, z'
'-x, y+1/2, -z'

loop_
_atom_site_label
_atom_site_type_symbol
_atom_site_fract_x
_atom_site_fract_y
_atom_site_fract_z
_atom_site_U_iso_or_equiv
_atom_site_adp_type
_atom_site_occupancy
_atom_site_symmetry_multiplicity
_atom_site_calc_flag
_atom_site_refinement_flags
_atom_site_disorder_assembly
_atom_site_disorder_group
Rh1 Rh 0.03249(5) 0.294122(12) 0.94137(4) 0.01756(16) Uani 1 1 d . . .
Rh2 Rh 0.21108(5) 0.279226(12) 0.92049(4) 0.01820(16) Uani 1 1 d . . .
Rh3 Rh -0.09695(5) 0.173317(12) 0.99423(4) 0.01961(16) Uani 1 1 d . . .
Rh4 Rh 0.07808(5) 0.158460(12) 0.95864(4) 0.01963(16) Uani 1 1 d . . .
Rh5 Rh -0.11229(6) 0.222326(13) 0.64362(4) 0.02028(17) Uani 1 1 d . . .
Rh6 Rh 0.07287(6) 0.213288(13) 0.62804(4) 0.02012(17) Uani 1 1 d . . .
Rh7 Rh 0.32540(6) 0.968599(13) 0.85649(4) 0.01967(16) Uani 1 1 d . . .
Rh8 Rh 0.50877(6) 0.979222(13) 0.87381(4) 0.01978(16) Uani 1 1 d . . .
Rh9 Rh 0.33548(6) 1.019249(13) 0.50882(4) 0.02365(18) Uani 1 1 d . . .
Rh10 Rh 0.50757(6) 1.035815(13) 0.54443(4) 0.02236(17) Uani 1 1 d . A .
Rh11 Rh 0.47946(6) 0.899515(13) 0.55710(4) 0.01995(17) Uani 1 1 d . . .
Rh12 Rh 0.65673(5) 0.915524(12) 0.57730(4) 0.01940(16) Uani 1 1 d . . .
O1 O 0.0054(5) 0.25488(11) 0.9561(3) 0.0214(14) Uani 1 1 d . . .
O2 O 0.1655(5) 0.24645(10) 0.9770(3) 0.0205(14) Uani 1 1 d . . .
O3 O -0.0278(5) 0.20821(10) 1.0133(3) 0.0220(14) Uani 1 1 d . . .
O4 O 0.1081(5) 0.19785(11) 0.9457(3) 0.0219(14) Uani 1 1 d . . .
O5 O -0.0962(5) 0.18713(12) 0.8800(3) 0.0234(15) Uani 1 1 d . . .
O6 O 0.0279(5) 0.16108(11) 0.8475(3) 0.0249(15) Uani 1 1 d . . .
O7 O -0.1122(5) 0.19528(11) 0.7294(3) 0.0252(16) Uani 1 1 d . . .
O8 O 0.0569(5) 0.19420(11) 0.7327(3) 0.0222(15) Uani 1 1 d . . .
O9 O -0.0641(5) 0.24618(11) 0.7333(3) 0.0249(16) Uani 1 1 d . . .
O10 O 0.0945(5) 0.24517(11) 0.6941(3) 0.0235(15) Uani 1 1 d . . .
O11 O 0.0074(5) 0.28367(11) 0.8281(3) 0.0205(14) Uani 1 1 d . . .
O12 O 0.1457(5) 0.26005(10) 0.8287(3) 0.0201(14) Uani 1 1 d . . .
O13 O 0.3224(5) 0.99598(11) 0.7725(3) 0.0250(15) Uani 1 1 d . B .
O14 O 0.4894(5) 0.99833(11) 0.7692(3) 0.0224(15) Uani 1 1 d . B .
O15 O 0.3360(5) 1.00569(11) 0.6231(3) 0.0246(15) Uani 1 1 d . B .
O16 O 0.4616(5) 1.03145(11) 0.6565(3) 0.0238(15) Uani 1 1 d . . .
O17 O 0.4085(5) 0.98483(11) 0.4886(4) 0.0271(15) Uani 1 1 d . B .
O18 O 0.5448(5) 0.99640(11) 0.5536(3) 0.0271(16) Uani 1 1 d . . .
O19 O 0.4471(5) 0.93869(11) 0.5458(3) 0.0216(15) Uani 1 1 d . B .
O20 O 0.6084(5) 0.94854(11) 0.5222(3) 0.0238(15) Uani 1 1 d . B .
O21 O 0.4540(5) 0.90926(11) 0.6712(3) 0.0239(15) Uani 1 1 d . . .
O22 O 0.5912(5) 0.93424(11) 0.6695(3) 0.0201(14) Uani 1 1 d . . .
O23 O 0.3780(5) 0.94575(11) 0.7657(3) 0.0239(15) Uani 1 1 d . . .
O24 O 0.5367(5) 0.94854(11) 0.8059(3) 0.0219(15) Uani 1 1 d . . .
O61 O -0.2712(5) 0.22874(12) 0.6946(4) 0.0304(17) Uani 1 1 d . . .
C611 C -0.3136(10) 0.2531(2) 0.6920(6) 0.053(4) Uani 1 1 d . . .
H61A H -0.3796 0.2529 0.7151 0.079 Uiso 1 1 calc R . .
H61B H -0.3200 0.2584 0.6407 0.079 Uiso 1 1 calc R . .
H61C H -0.2701 0.2647 0.7184 0.079 Uiso 1 1 calc R . .
O71 O 0.1676(5) 0.96229(12) 0.8026(4) 0.0360(18) Uani 1 1 d . . .
C711 C 0.1226(11) 0.9390(3) 0.8010(8) 0.070(4) Uani 1 1 d . . .
H71A H 0.0576 0.9402 0.7765 0.105 Uiso 1 1 calc R . .
H71B H 0.1133 0.9330 0.8513 0.105 Uiso 1 1 calc R . .
H71C H 0.1652 0.9273 0.7740 0.105 Uiso 1 1 calc R . .
P1 P 0.07534(19) 0.30312(5) 1.05636(13) 0.0223(6) Uani 1 1 d . . .
P2 P 0.23435(19) 0.31445(4) 0.86116(13) 0.0214(5) Uani 1 1 d . . .
P3 P -0.1508(2) 0.13554(5) 0.96596(14) 0.0261(6) Uani 1 1 d . . .
P4 P 0.1130(2) 0.15928(5) 1.07756(14) 0.0251(6) Uani 1 1 d . . .
P5 P -0.1057(2) 0.24983(5) 0.55215(15) 0.0277(6) Uani 1 1 d . . .
P6 P 0.0310(2) 0.17979(5) 0.56498(14) 0.0271(6) Uani 1 1 d . . .
P7 P 0.33539(19) 0.94017(5) 0.94450(14) 0.0235(6) Uani 1 1 d . . .
P8 P 0.4620(2) 1.01091(5) 0.94363(15) 0.0287(6) Uani 1 1 d . . .
P9 P 0.2733(2) 1.05558(5) 0.54130(15) 0.0297(6) Uani 1 1 d . A .
P10 P 0.5412(2) 1.03640(5) 0.42589(14) 0.0334(7) Uani 1 1 d D . .
P11 P 0.5219(2) 0.89149(5) 0.44110(14) 0.0278(6) Uani 1 1 d . . .
P12 P 0.68305(19) 0.88016(4) 0.63619(14) 0.0232(6) Uani 1 1 d . . .
N1 N -0.1348(6) 0.29907(14) 0.9417(5) 0.0242(19) Uani 1 1 d . . .
N2 N 0.3489(6) 0.25666(14) 0.8904(4) 0.0249(19) Uani 1 1 d . . .
N3 N -0.2445(6) 0.19493(14) 1.0154(5) 0.030(2) Uani 1 1 d . . .
N4 N 0.2318(6) 0.15504(15) 0.9077(4) 0.0269(19) Uani 1 1 d . . .
N6 N 0.2393(6) 0.20739(14) 0.6460(4) 0.0269(19) Uani 1 1 d . . .
N8 N 0.6740(6) 0.98729(14) 0.8559(4) 0.0226(18) Uani 1 1 d . . .
N10 N 0.6598(7) 1.04111(15) 0.5959(4) 0.032(2) Uani 1 1 d . . .
N11 N 0.3128(6) 0.89411(13) 0.5577(4) 0.0239(18) Uani 1 1 d . . .
N12 N 0.7907(6) 0.93949(14) 0.6071(4) 0.0243(19) Uani 1 1 d . . .
C1 C 0.2690(7) 0.29159(16) 1.0154(5) 0.022(2) Uani 1 1 d . . .
C2 C 0.3722(8) 0.28998(18) 1.0295(5) 0.031(2) Uani 1 1 d . . .
H2A H 0.4159 0.2853 0.9909 0.037 Uiso 1 1 calc R . .
C3 C 0.4118(8) 0.2951(2) 1.0991(6) 0.039(3) Uani 1 1 d . . .
H3A H 0.4812 0.2930 1.1078 0.047 Uiso 1 1 calc R . .
C4 C 0.3506(8) 0.30316(18) 1.1546(6) 0.038(3) Uani 1 1 d . . .
H4A H 0.3776 0.3072 1.2014 0.045 Uiso 1 1 calc R . .
C5 C 0.2500(9) 0.3054(2) 1.1420(6) 0.039(3) Uani 1 1 d . . .
H5A H 0.2079 0.3108 1.1807 0.046 Uiso 1 1 calc R . .
C6 C 0.2074(8) 0.29983(17) 1.0728(6) 0.029(2) Uani 1 1 d . . .
C7 C 0.0503(7) 0.33504(18) 1.0867(5) 0.025(2) Uani 1 1 d . . .
C8 C -0.0438(8) 0.34212(19) 1.1119(5) 0.031(3) Uani 1 1 d . . .
H8A H -0.0949 0.3301 1.1182 0.038 Uiso 1 1 calc R . .
C9 C -0.0618(10) 0.3668(3) 1.1276(6) 0.050(3) Uani 1 1 d . . .
H9A H -0.1261 0.3716 1.1445 0.060 Uiso 1 1 calc R . .
C10 C 0.0062(10) 0.3837(2) 1.1201(7) 0.050(3) Uani 1 1 d . . .
H10A H -0.0087 0.4004 1.1325 0.059 Uiso 1 1 calc R . .
C11 C 0.0989(10) 0.37784(18) 1.0945(7) 0.047(3) Uani 1 1 d . . .
H11A H 0.1468 0.3906 1.0873 0.056 Uiso 1 1 calc R . .
C12 C 0.1237(8) 0.35339(18) 1.0787(5) 0.031(2) Uani 1 1 d . . .
H12A H 0.1890 0.3492 1.0628 0.038 Uiso 1 1 calc R . .
C13 C 0.0185(8) 0.28520(17) 1.1321(5) 0.026(2) Uani 1 1 d . . .
C14 C 0.0231(9) 0.2941(2) 1.2024(6) 0.047(3) Uani 1 1 d . . .
H14A H 0.0528 0.3098 1.2112 0.057 Uiso 1 1 calc R . .
C15 C -0.0149(9) 0.2805(2) 1.2617(6) 0.045(3) Uani 1 1 d . . .
H15A H -0.0112 0.2871 1.3101 0.054 Uiso 1 1 calc R . .
C16 C -0.0566(10) 0.2583(3) 1.2502(6) 0.052(3) Uani 1 1 d . . .
H16A H -0.0823 0.2493 1.2907 0.063 Uiso 1 1 calc R . .
C17 C -0.0629(9) 0.2482(2) 1.1793(6) 0.044(3) Uani 1 1 d . . .
H17A H -0.0896 0.2321 1.1715 0.053 Uiso 1 1 calc R . .
C18 C -0.0286(8) 0.26269(19) 1.1202(6) 0.036(3) Uani 1 1 d . . .
H18A H -0.0379 0.2569 1.0713 0.043 Uiso 1 1 calc R . .
C19 C 0.0553(7) 0.33022(17) 0.9168(5) 0.023(2) Uani 1 1 d . . .
C20 C -0.0180(7) 0.34855(16) 0.9306(5) 0.024(2) Uani 1 1 d . . .
H20A H -0.0806 0.3438 0.9506 0.029 Uiso 1 1 calc R . .
C21 C 0.0001(8) 0.37321(18) 0.9153(6) 0.034(3) Uani 1 1 d . . .
H21A H -0.0505 0.3851 0.9245 0.040 Uiso 1 1 calc R . .
C22 C 0.0907(9) 0.38092(19) 0.8867(6) 0.040(3) Uani 1 1 d . . .
H22A H 0.1037 0.3979 0.8770 0.048 Uiso 1 1 calc R . .
C23 C 0.1605(9) 0.36312(19) 0.8731(6) 0.036(3) Uani 1 1 d . . .
H23A H 0.2231 0.3682 0.8537 0.044 Uiso 1 1 calc R . .
C24 C 0.1454(7) 0.33831(16) 0.8857(5) 0.023(2) Uani 1 1 d . . .
C25 C 0.3542(7) 0.33049(16) 0.8687(5) 0.026(2) Uani 1 1 d . . .
C26 C 0.4185(7) 0.33358(17) 0.8077(5) 0.027(2) Uani 1 1 d . . .
H26A H 0.4007 0.3267 0.7615 0.032 Uiso 1 1 calc R . .
C27 C 0.5073(8) 0.3466(2) 0.8149(6) 0.037(3) Uani 1 1 d . . .
H27A H 0.5507 0.3484 0.7740 0.045 Uiso 1 1 calc R . .
C28 C 0.5330(8) 0.35728(17) 0.8838(6) 0.032(3) Uani 1 1 d . . .
H28A H 0.5937 0.3662 0.8896 0.039 Uiso 1 1 calc R . .
C29 C 0.4700(8) 0.35461(18) 0.9405(6) 0.032(3) Uani 1 1 d . . .
H29A H 0.4868 0.3621 0.9861 0.038 Uiso 1 1 calc R . .
C30 C 0.3824(8) 0.34149(17) 0.9356(5) 0.028(2) Uani 1 1 d . . .
H30A H 0.3408 0.3398 0.9775 0.033 Uiso 1 1 calc R . .
C31 C 0.2205(8) 0.31061(18) 0.7615(5) 0.028(2) Uani 1 1 d . . .
C32 C 0.1675(9) 0.3280(2) 0.7201(6) 0.039(3) Uani 1 1 d . . .
H32A H 0.1385 0.3421 0.7433 0.046 Uiso 1 1 calc R . .
C33 C 0.1575(10) 0.3247(2) 0.6453(6) 0.045(3) Uani 1 1 d . . .
H33A H 0.1252 0.3372 0.6172 0.054 Uiso 1 1 calc R . .
C34 C 0.1928(9) 0.3038(2) 0.6099(6) 0.046(3) Uani 1 1 d . . .
H34A H 0.1822 0.3014 0.5588 0.055 Uiso 1 1 calc R . .
C35 C 0.2447(9) 0.2863(2) 0.6521(6) 0.041(3) Uani 1 1 d . . .
H35A H 0.2713 0.2719 0.6297 0.049 Uiso 1 1 calc R . .
C36 C 0.2572(8) 0.29038(18) 0.7274(5) 0.028(2) Uani 1 1 d . . .
H36A H 0.2928 0.2785 0.7556 0.034 Uiso 1 1 calc R . .
C37 C 0.0473(8) 0.12173(17) 0.9598(5) 0.024(2) Uani 1 1 d . . .
C38 C 0.1232(8) 0.10372(18) 0.9504(6) 0.034(3) Uani 1 1 d . . .
H38A H 0.1908 0.1087 0.9447 0.041 Uiso 1 1 calc R . .
C39 C 0.0984(9) 0.0789(2) 0.9494(6) 0.044(3) Uani 1 1 d . . .
H39A H 0.1504 0.0671 0.9432 0.052 Uiso 1 1 calc R . .
C40 C 0.0037(10) 0.0705(2) 0.9569(7) 0.057(4) Uani 1 1 d . . .
H40A H -0.0104 0.0532 0.9559 0.068 Uiso 1 1 calc R . .
C41 C -0.0704(9) 0.0874(2) 0.9658(7) 0.052(3) Uani 1 1 d . . .
H41A H -0.1368 0.0818 0.9734 0.062 Uiso 1 1 calc R . .
C42 C -0.0505(8) 0.11295(17) 0.9638(6) 0.029(2) Uani 1 1 d . . .
C43 C -0.2475(8) 0.12096(17) 1.0231(6) 0.028(2) Uani 1 1 d . . .
C44 C -0.3448(8) 0.11762(19) 1.0007(7) 0.039(3) Uani 1 1 d . . .
H44A H -0.3638 0.1223 0.9523 0.046 Uiso 1 1 calc R . .
C45 C -0.4141(9) 0.1078(2) 1.0468(8) 0.060(4) Uani 1 1 d . . .
H45A H -0.4805 0.1051 1.0303 0.072 Uiso 1 1 calc R . .
C46 C -0.3867(10) 0.1018(2) 1.1186(8) 0.054(4) Uani 1 1 d . . .
H46A H -0.4359 0.0959 1.1518 0.065 Uiso 1 1 calc R . .
C47 C -0.2931(11) 0.1042(2) 1.1411(6) 0.050(3) Uani 1 1 d . . .
H47A H -0.2743 0.0990 1.1890 0.060 Uiso 1 1 calc R . .
C48 C -0.2246(8) 0.11419(18) 1.0949(7) 0.040(3) Uani 1 1 d . . .
H48A H -0.1584 0.1167 1.1123 0.048 Uiso 1 1 calc R . .
C49 C -0.2127(8) 0.1342(2) 0.8749(6) 0.036(3) Uani 1 1 d . . .
C50 C -0.2621(8) 0.1542(2) 0.8501(6) 0.040(3) Uani 1 1 d . . .
H50A H -0.2647 0.1688 0.8795 0.048 Uiso 1 1 calc R . .
C51 C -0.3091(9) 0.1539(3) 0.7825(8) 0.060(4) Uani 1 1 d . . .
H51A H -0.3405 0.1686 0.7651 0.072 Uiso 1 1 calc R . .
C52 C -0.3113(11) 0.1333(4) 0.7409(8) 0.085(6) Uani 1 1 d . . .
H52A H -0.3468 0.1330 0.6957 0.101 Uiso 1 1 calc R . .
C53 C -0.2614(13) 0.1129(3) 0.7653(8) 0.083(6) Uani 1 1 d . . .
H53A H -0.2617 0.0983 0.7360 0.100 Uiso 1 1 calc R . .
C54 C -0.2104(9) 0.1127(2) 0.8311(7) 0.060(4) Uani 1 1 d . . .
H54A H -0.1745 0.0984 0.8464 0.072 Uiso 1 1 calc R . .
C55 C -0.0906(8) 0.16447(16) 1.1007(5) 0.028(3) Uani 1 1 d . . .
C56 C -0.1720(8) 0.16655(17) 1.1503(6) 0.030(2) Uani 1 1 d . . .
H56A H -0.2355 0.1711 1.1314 0.036 Uiso 1 1 calc R . .
C57 C -0.1629(8) 0.16228(18) 1.2241(6) 0.031(3) Uani 1 1 d . . .
H57A H -0.2188 0.1650 1.2552 0.037 Uiso 1 1 calc R . .
C58 C -0.0738(9) 0.1541(2) 1.2546(6) 0.042(3) Uani 1 1 d . . .
H58A H -0.0698 0.1499 1.3051 0.050 Uiso 1 1 calc R . .
C59 C 0.0087(8) 0.15231(18) 1.2096(5) 0.029(2) Uani 1 1 d . . .
H59A H 0.0710 0.1476 1.2302 0.035 Uiso 1 1 calc R . .
C60 C 0.0024(7) 0.15732(18) 1.1337(5) 0.026(2) Uani 1 1 d . . .
C61 C 0.1979(8) 0.13635(17) 1.1189(5) 0.027(2) Uani 1 1 d . . .
C62 C 0.1652(8) 0.11204(18) 1.1235(6) 0.036(3) Uani 1 1 d . . .
H62A H 0.1013 0.1077 1.1047 0.044 Uiso 1 1 calc R . .
C63 C 0.2244(10) 0.09392(19) 1.1552(7) 0.047(3) Uani 1 1 d . . .
H63A H 0.2018 0.0772 1.1565 0.057 Uiso 1 1 calc R . .
C64 C 0.3164(12) 0.1000(2) 1.1852(7) 0.062(4) Uani 1 1 d . . .
H64A H 0.3570 0.0878 1.2083 0.074 Uiso 1 1 calc R . .
C65 C 0.3451(9) 0.1232(2) 1.1802(7) 0.056(4) Uani 1 1 d . . .
H65A H 0.4082 0.1276 1.2001 0.067 Uiso 1 1 calc R . .
C66 C 0.2884(8) 0.1419(2) 1.1474(6) 0.036(3) Uani 1 1 d . . .
H66A H 0.3131 0.1584 1.1450 0.043 Uiso 1 1 calc R . .
C67 C 0.1729(7) 0.18867(17) 1.1062(5) 0.024(2) Uani 1 1 d . . .
C68 C 0.1348(8) 0.20356(18) 1.1601(6) 0.035(3) Uani 1 1 d . . .
H68A H 0.0769 0.1984 1.1858 0.042 Uiso 1 1 calc R . .
C69 C 0.1786(9) 0.2260(2) 1.1781(6) 0.038(3) Uani 1 1 d . . .
H69A H 0.1498 0.2363 1.2147 0.045 Uiso 1 1 calc R . .
C70 C 0.2632(9) 0.2331(2) 1.1428(6) 0.042(3) Uani 1 1 d . . .
H70A H 0.2949 0.2483 1.1555 0.051 Uiso 1 1 calc R . .
C71 C 0.3030(8) 0.2182(2) 1.0885(6) 0.040(3) Uani 1 1 d . . .
H71D H 0.3627 0.2232 1.0645 0.048 Uiso 1 1 calc R . .
C72 C 0.2579(7) 0.19643(18) 1.0686(6) 0.032(2) Uani 1 1 d . . .
H72A H 0.2843 0.1867 1.0296 0.039 Uiso 1 1 calc R . .
C73 C 0.0918(8) 0.23470(17) 0.5372(5) 0.023(2) Uani 1 1 d . . .
C74 C 0.1853(8) 0.2373(2) 0.5040(5) 0.040(3) Uani 1 1 d . . .
H74A H 0.2385 0.2274 0.5222 0.048 Uiso 1 1 calc R . .
C75 C 0.2051(9) 0.2529(2) 0.4478(6) 0.050(3) Uani 1 1 d . . .
H75A H 0.2697 0.2536 0.4266 0.059 Uiso 1 1 calc R . .
C76 C 0.1292(10) 0.2678(2) 0.4221(7) 0.057(4) Uani 1 1 d . . .
H76A H 0.1415 0.2790 0.3829 0.069 Uiso 1 1 calc R . .
C77 C 0.0393(9) 0.2665(2) 0.4516(6) 0.041(3) Uani 1 1 d . . .
H77A H -0.0128 0.2768 0.4338 0.049 Uiso 1 1 calc R . .
C78 C 0.0207(8) 0.24978(19) 0.5097(5) 0.032(3) Uani 1 1 d . . .
C79 C -0.1269(7) 0.28323(18) 0.5691(6) 0.028(2) Uani 1 1 d . . .
C80 C -0.1008(8) 0.2932(2) 0.6363(6) 0.040(3) Uani 1 1 d . . .
H80A H -0.0837 0.2825 0.6758 0.048 Uiso 1 1 calc R . .
C81 C -0.0991(9) 0.3195(2) 0.6473(7) 0.048(3) Uani 1 1 d . . .
H81A H -0.0787 0.3261 0.6933 0.058 Uiso 1 1 calc R . .
C82 C -0.1264(10) 0.3349(2) 0.5923(9) 0.060(4) Uani 1 1 d . . .
H82A H -0.1241 0.3524 0.5992 0.072 Uiso 1 1 calc R . .
C83 C -0.1575(9) 0.3252(2) 0.5264(8) 0.054(4) Uani 1 1 d . . .
H83A H -0.1787 0.3360 0.4881 0.065 Uiso 1 1 calc R . .
C84 C -0.1581(8) 0.2992(2) 0.5153(6) 0.042(3) Uani 1 1 d . . .
H84A H -0.1805 0.2927 0.4697 0.051 Uiso 1 1 calc R . .
C85 C -0.1921(8) 0.24402(19) 0.4773(6) 0.035(3) Uani 1 1 d . . .
C86 C -0.1666(9) 0.2292(2) 0.4179(6) 0.044(3) Uani 1 1 d . . .
H86A H -0.1005 0.2230 0.4139 0.053 Uiso 1 1 calc R . .
C87 C -0.2362(12) 0.2234(3) 0.3643(7) 0.065(4) Uani 1 1 d . . .
H87A H -0.2175 0.2131 0.3241 0.078 Uiso 1 1 calc R . .
C88 C -0.3323(12) 0.2323(3) 0.3690(8) 0.069(5) Uani 1 1 d . . .
H88A H -0.3791 0.2283 0.3315 0.083 Uiso 1 1 calc R . .
C89 C -0.3605(10) 0.2464(3) 0.4262(8) 0.061(4) Uani 1 1 d . . .
H89A H -0.4272 0.2524 0.4284 0.073 Uiso 1 1 calc R . .
C90 C -0.2953(10) 0.2524(3) 0.4812(7) 0.063(4) Uani 1 1 d . . .
H90A H -0.3172 0.2620 0.5219 0.075 Uiso 1 1 calc R . .
C91 C -0.1623(8) 0.19692(17) 0.5705(5) 0.031(2) Uani 1 1 d . . .
C92 C -0.2653(8) 0.19473(19) 0.5569(6) 0.030(2) Uani 1 1 d . . .
H92A H -0.3117 0.2050 0.5820 0.036 Uiso 1 1 calc R . .
C93 C -0.2979(9) 0.1773(2) 0.5065(6) 0.045(3) Uani 1 1 d . . .
H93A H -0.3675 0.1760 0.4973 0.054 Uiso 1 1 calc R . .
C94 C -0.2344(10) 0.1621(2) 0.4695(6) 0.053(4) Uani 1 1 d . . .
H94A H -0.2597 0.1504 0.4349 0.063 Uiso 1 1 calc R . .
C95 C -0.1358(9) 0.1635(2) 0.4821(6) 0.044(3) Uani 1 1 d . . .
H95A H -0.0912 0.1531 0.4556 0.053 Uiso 1 1 calc R . .
C96 C -0.0982(9) 0.18020(18) 0.5344(5) 0.035(3) Uani 1 1 d . . .
C97 C 0.1052(8) 0.17159(19) 0.4823(5) 0.034(3) Uani 1 1 d . . .
C98 C 0.0940(9) 0.1873(2) 0.4208(6) 0.043(3) Uani 1 1 d . . .
H98A H 0.0504 0.2011 0.4225 0.052 Uiso 1 1 calc R . .
C99 C 0.1472(10) 0.1821(3) 0.3586(6) 0.060(4) Uani 1 1 d . . .
H99A H 0.1378 0.1919 0.3159 0.072 Uiso 1 1 calc R . .
C100 C 0.2124(11) 0.1632(3) 0.3573(8) 0.069(5) Uani 1 1 d . . .
H10B H 0.2530 0.1608 0.3152 0.083 Uiso 1 1 calc R . .
C101 C 0.2215(10) 0.1473(2) 0.4155(7) 0.058(4) Uani 1 1 d . . .
H10C H 0.2653 0.1335 0.4129 0.070 Uiso 1 1 calc R . .
C102 C 0.1665(9) 0.1516(2) 0.4776(7) 0.052(3) Uani 1 1 d . . .
H10D H 0.1713 0.1405 0.5178 0.062 Uiso 1 1 calc R . .
C103 C 0.0416(9) 0.15162(17) 0.6222(6) 0.032(3) Uani 1 1 d . . .
C104 C -0.0393(10) 0.1360(2) 0.6324(7) 0.055(3) Uani 1 1 d . . .
H10E H -0.1006 0.1392 0.6079 0.066 Uiso 1 1 calc R . .
C105 C -0.0302(10) 0.1154(2) 0.6789(8) 0.055(4) Uani 1 1 d . . .
H10F H -0.0868 0.1052 0.6880 0.066 Uiso 1 1 calc R . .
C106 C 0.0587(11) 0.1097(2) 0.7111(7) 0.056(4) Uani 1 1 d . . .
H10G H 0.0654 0.0951 0.7399 0.067 Uiso 1 1 calc R . .
C107 C 0.1367(10) 0.1250(2) 0.7017(7) 0.052(3) Uani 1 1 d . . .
H10H H 0.1986 0.1215 0.7250 0.062 Uiso 1 1 calc R . .
C108 C 0.1273(10) 0.1458(2) 0.6585(6) 0.045(3) Uani 1 1 d . . .
H10I H 0.1830 0.1566 0.6538 0.054 Uiso 1 1 calc R . .
C109 C -0.1781(8) 0.30677(17) 0.8804(6) 0.026(2) Uani 1 1 d . . .
H10J H -0.1368 0.3105 0.8394 0.032 Uiso 1 1 calc R . .
C110 C -0.2795(8) 0.30962(17) 0.8727(6) 0.034(3) Uani 1 1 d . . .
H11B H -0.3073 0.3150 0.8274 0.040 Uiso 1 1 calc R . .
C111 C -0.3419(8) 0.30440(19) 0.9335(7) 0.039(3) Uani 1 1 d . . .
H11C H -0.4121 0.3066 0.9311 0.047 Uiso 1 1 calc R . .
C112 C -0.2965(9) 0.2961(2) 0.9951(7) 0.040(3) Uani 1 1 d . . .
H11D H -0.3355 0.2921 1.0371 0.048 Uiso 1 1 calc R . .
C113 C -0.1938(7) 0.2933(2) 0.9980(6) 0.032(2) Uani 1 1 d . . .
H11E H -0.1644 0.2871 1.0417 0.039 Uiso 1 1 calc R . .
C114 C 0.3449(7) 0.23222(18) 0.9033(6) 0.030(2) Uani 1 1 d . . .
H11F H 0.2826 0.2249 0.9158 0.036 Uiso 1 1 calc R . .
C115 C 0.4285(8) 0.2173(2) 0.8991(6) 0.038(3) Uani 1 1 d . . .
H11G H 0.4232 0.2001 0.9091 0.045 Uiso 1 1 calc R . .
C116 C 0.5204(9) 0.2274(2) 0.8804(6) 0.040(3) Uani 1 1 d . . .
H11H H 0.5790 0.2175 0.8789 0.048 Uiso 1 1 calc R . .
C117 C 0.5231(8) 0.2525(2) 0.8641(5) 0.032(2) Uani 1 1 d . . .
H11I H 0.5834 0.2602 0.8485 0.038 Uiso 1 1 calc R . .
C118 C 0.4363(8) 0.26621(18) 0.8708(5) 0.029(2) Uani 1 1 d . . .
H11J H 0.4393 0.2835 0.8607 0.035 Uiso 1 1 calc R . .
C119 C -0.3330(9) 0.1855(2) 1.0176(6) 0.043(3) Uani 1 1 d . . .
H11K H -0.3412 0.1702 0.9922 0.051 Uiso 1 1 calc R . .
C120 C -0.4172(9) 0.1945(3) 1.0517(7) 0.057(4) Uani 1 1 d . . .
H12B H -0.4779 0.1855 1.0539 0.068 Uiso 1 1 calc R . .
C121 C -0.4065(10) 0.2184(3) 1.0832(8) 0.066(4) Uani 1 1 d . . .
H12C H -0.4613 0.2267 1.1058 0.080 Uiso 1 1 calc R . .
C122 C -0.3130(9) 0.2293(2) 1.0798(7) 0.059(4) Uani 1 1 d . . .
H12D H -0.3026 0.2454 1.1000 0.070 Uiso 1 1 calc R . .
C123 C -0.2355(9) 0.2169(2) 1.0472(6) 0.043(3) Uani 1 1 d . . .
H12E H -0.1716 0.2245 1.0474 0.051 Uiso 1 1 calc R . .
C124 C 0.3141(8) 0.14693(17) 0.9406(6) 0.032(2) Uani 1 1 d . . .
H12F H 0.3087 0.1413 0.9899 0.038 Uiso 1 1 calc R . .
C125 C 0.4045(8) 0.14613(19) 0.9086(7) 0.041(3) Uani 1 1 d . . .
H12G H 0.4600 0.1401 0.9357 0.049 Uiso 1 1 calc R . .
C126 C 0.4178(9) 0.1538(2) 0.8389(7) 0.048(3) Uani 1 1 d . . .
H12H H 0.4811 0.1530 0.8156 0.058 Uiso 1 1 calc R . .
C127 C 0.3331(9) 0.1631(2) 0.8022(6) 0.042(3) Uani 1 1 d . . .
H12I H 0.3377 0.1692 0.7534 0.051 Uiso 1 1 calc R . .
C128 C 0.2431(8) 0.1631(2) 0.8393(6) 0.034(3) Uani 1 1 d . . .
H12J H 0.1859 0.1692 0.8143 0.041 Uiso 1 1 calc R . .
C134 C 0.2840(8) 0.22057(19) 0.7000(6) 0.030(2) Uani 1 1 d . . .
H13A H 0.2437 0.2295 0.7337 0.036 Uiso 1 1 calc R . .
C135 C 0.3860(8) 0.2214(2) 0.7078(7) 0.041(3) Uani 1 1 d . . .
H13B H 0.4144 0.2312 0.7458 0.049 Uiso 1 1 calc R . .
C136 C 0.4471(9) 0.20839(19) 0.6620(6) 0.041(3) Uani 1 1 d . . .
H13C H 0.5176 0.2091 0.6672 0.049 Uiso 1 1 calc R . .
C137 C 0.4041(8) 0.19451(19) 0.6088(6) 0.036(3) Uani 1 1 d . . .
H13D H 0.4443 0.1850 0.5762 0.044 Uiso 1 1 calc R . .
C138 C 0.3048(8) 0.19420(18) 0.6024(6) 0.033(3) Uani 1 1 d . . .
H13E H 0.2770 0.1841 0.5649 0.039 Uiso 1 1 calc R . .
C139 C 0.0759(7) 0.24092(16) 0.9685(5) 0.017(2) Uani 1 1 d . . .
C140 C 0.0510(7) 0.21273(16) 0.9772(5) 0.019(2) Uani 1 1 d . . .
C141 C -0.0331(7) 0.17811(16) 0.8366(5) 0.016(2) Uani 1 1 d . . .
C142 C -0.0284(8) 0.19025(16) 0.7581(5) 0.020(2) Uani 1 1 d . . .
C143 C 0.0283(7) 0.25117(16) 0.7386(5) 0.018(2) Uani 1 1 d . . .
C144 C 0.0636(7) 0.26664(15) 0.8042(5) 0.017(2) Uani 1 1 d . . .
C201 C 0.5307(8) 0.95705(17) 0.9608(5) 0.027(2) Uani 1 1 d . . .
C202 C 0.6260(8) 0.9554(2) 0.9933(6) 0.035(3) Uani 1 1 d . . .
H20B H 0.6761 0.9668 0.9787 0.042 Uiso 1 1 calc R . .
C203 C 0.6495(8) 0.9375(2) 1.0462(6) 0.040(3) Uani 1 1 d . . .
H20C H 0.7157 0.9362 1.0646 0.048 Uiso 1 1 calc R . .
C204 C 0.5754(9) 0.9215(2) 1.0720(6) 0.039(3) Uani 1 1 d . . .
H20D H 0.5898 0.9100 1.1099 0.046 Uiso 1 1 calc R . .
C205 C 0.4806(8) 0.9227(2) 1.0418(6) 0.037(3) Uani 1 1 d . . .
H20E H 0.4308 0.9114 1.0579 0.045 Uiso 1 1 calc R . .
C206 C 0.4573(8) 0.94039(18) 0.9878(5) 0.027(2) Uani 1 1 d . . .
C207 C 0.3210(7) 0.90685(18) 0.9229(6) 0.033(3) Uani 1 1 d . . .
C208 C 0.2913(7) 0.88969(19) 0.9786(5) 0.031(2) Uani 1 1 d . . .
H20F H 0.2719 0.8955 1.0257 0.037 Uiso 1 1 calc R . .
C209 C 0.2910(8) 0.86460(19) 0.9634(6) 0.035(3) Uani 1 1 d . . .
H20G H 0.2691 0.8535 1.0005 0.042 Uiso 1 1 calc R . .
C210 C 0.3200(8) 0.8553(2) 0.8989(7) 0.039(3) Uani 1 1 d . . .
H21B H 0.3245 0.8379 0.8913 0.047 Uiso 1 1 calc R . .
C211 C 0.3437(8) 0.8721(2) 0.8427(7) 0.042(3) Uani 1 1 d . . .
H21C H 0.3584 0.8660 0.7950 0.050 Uiso 1 1 calc R . .
C212 C 0.3460(8) 0.89749(19) 0.8556(6) 0.034(3) Uani 1 1 d . . .
H21D H 0.3652 0.9085 0.8172 0.041 Uiso 1 1 calc R . .
C213 C 0.2467(9) 0.94424(19) 1.0199(6) 0.035(3) Uani 1 1 d . . .
C214 C 0.2713(9) 0.9577(2) 1.0829(6) 0.044(3) Uani 1 1 d . . .
H21E H 0.3386 0.9627 1.0900 0.053 Uiso 1 1 calc R . .
C215 C 0.2012(10) 0.9640(3) 1.1355(7) 0.056(4) Uani 1 1 d . . .
H21F H 0.2187 0.9738 1.1770 0.067 Uiso 1 1 calc R . .
C216 C 0.1032(14) 0.9554(3) 1.1254(8) 0.081(5) Uani 1 1 d . . .
H21G H 0.0542 0.9591 1.1614 0.097 Uiso 1 1 calc R . .
C217 C 0.0752(10) 0.9412(2) 1.0625(9) 0.062(4) Uani 1 1 d . . .
H21H H 0.0086 0.9356 1.0557 0.075 Uiso 1 1 calc R . .
C218 C 0.1488(9) 0.9358(2) 1.0121(7) 0.045(3) Uani 1 1 d . . .
H21I H 0.1322 0.9260 0.9705 0.054 Uiso 1 1 calc R . .
C219 C 0.2727(8) 0.99219(18) 0.9320(5) 0.028(2) Uani 1 1 d . . .
C220 C 0.1714(7) 0.99297(17) 0.9477(5) 0.025(2) Uani 1 1 d . . .
H22B H 0.1270 0.9829 0.9200 0.030 Uiso 1 1 calc R . .
C221 C 0.1336(9) 1.0079(2) 1.0019(6) 0.039(3) Uani 1 1 d . . .
H22C H 0.0637 1.0080 1.0103 0.047 Uiso 1 1 calc R . .
C222 C 0.1948(10) 1.0227(2) 1.0448(6) 0.046(3) Uani 1 1 d . . .
H22D H 0.1680 1.0323 1.0838 0.055 Uiso 1 1 calc R . .
C223 C 0.2959(9) 1.0232(2) 1.0294(5) 0.038(3) Uani 1 1 d . . .
H22E H 0.3398 1.0333 1.0573 0.046 Uiso 1 1 calc R . .
C224 C 0.3323(8) 1.00858(18) 0.9724(5) 0.029(2) Uani 1 1 d . . .
C225 C 0.5334(9) 1.0172(2) 1.0285(6) 0.041(3) Uani 1 1 d . . .
C226 C 0.5229(10) 1.0008(2) 1.0869(6) 0.051(4) Uani 1 1 d . . .
H22F H 0.4790 0.9870 1.0820 0.062 Uiso 1 1 calc R . .
C227 C 0.5745(13) 1.0039(3) 1.1520(7) 0.072(5) Uani 1 1 d . . .
H22G H 0.5644 0.9924 1.1908 0.086 Uiso 1 1 calc R . .
C228 C 0.6368(13) 1.0223(4) 1.1617(10) 0.091(6) Uani 1 1 d . . .
H22H H 0.6723 1.0241 1.2065 0.110 Uiso 1 1 calc R . .
C229 C 0.6492(12) 1.0385(3) 1.1061(11) 0.086(6) Uani 1 1 d . . .
H22I H 0.6941 1.0520 1.1135 0.104 Uiso 1 1 calc R . .
C230 C 0.5984(10) 1.0369(2) 1.0356(8) 0.062(4) Uani 1 1 d . . .
H23B H 0.6092 1.0486 0.9973 0.074 Uiso 1 1 calc R . .
C231 C 0.4682(7) 1.04102(18) 0.8965(6) 0.032(3) Uani 1 1 d . . .
C232 C 0.4022(9) 1.06075(19) 0.9152(7) 0.048(3) Uani 1 1 d . . .
H23C H 0.3529 1.0586 0.9522 0.058 Uiso 1 1 calc R . .
C233 C 0.4113(13) 1.0829(2) 0.8787(10) 0.087(5) Uani 1 1 d . . .
H23D H 0.3673 1.0961 0.8905 0.104 Uiso 1 1 calc R . .
C234 C 0.4821(11) 1.0864(2) 0.8257(8) 0.063(4) Uani 1 1 d . . .
H23E H 0.4862 1.1018 0.8009 0.076 Uiso 1 1 calc R . .
C235 C 0.5471(12) 1.0677(2) 0.8079(8) 0.070(5) Uani 1 1 d . . .
H23F H 0.5972 1.0703 0.7719 0.084 Uiso 1 1 calc R . .
C236 C 0.5392(9) 1.04507(19) 0.8430(7) 0.047(3) Uani 1 1 d . . .
H23G H 0.5836 1.0320 0.8300 0.056 Uiso 1 1 calc R . .
C237 C 0.4690(8) 1.07204(19) 0.5498(5) 0.031(3) Uani 1 1 d . . .
C238 C 0.5388(9) 1.09084(19) 0.5561(6) 0.040(3) Uani 1 1 d . A .
H23H H 0.6077 1.0869 0.5520 0.048 Uiso 1 1 calc R . .
C239 C 0.5108(12) 1.1154(2) 0.5684(7) 0.060(4) Uani 1 1 d . . .
H23I H 0.5610 1.1277 0.5738 0.073 Uiso 1 1 calc R A .
C240 C 0.4075(11) 1.1224(2) 0.5730(9) 0.079(5) Uani 1 1 d . A .
H24A H 0.3884 1.1391 0.5818 0.095 Uiso 1 1 calc R . .
C241 C 0.3389(11) 1.1043(2) 0.5642(7) 0.062(4) Uani 1 1 d . . .
H24B H 0.2698 1.1083 0.5666 0.074 Uiso 1 1 calc R A .
C242 C 0.3692(9) 1.07925(18) 0.5514(6) 0.036(3) Uani 1 1 d . A .
C243 C 0.2152(8) 1.05256(18) 0.6313(6) 0.033(3) Uani 1 1 d . . .
C244 C 0.2529(10) 1.0628(2) 0.6937(6) 0.052(3) Uani 1 1 d . B .
H24C H 0.3066 1.0743 0.6898 0.063 Uiso 1 1 calc R . .
C245 C 0.2151(13) 1.0571(3) 0.7642(8) 0.076(5) Uani 1 1 d . . .
H24D H 0.2443 1.0642 0.8069 0.091 Uiso 1 1 calc R B .
C246 C 0.1393(13) 1.0419(3) 0.7699(6) 0.064(4) Uani 1 1 d . B .
H24E H 0.1112 1.0388 0.8169 0.076 Uiso 1 1 calc R . .
C247 C 0.1001(13) 1.0305(2) 0.7104(8) 0.071(5) Uani 1 1 d . . .
H24F H 0.0484 1.0186 0.7165 0.085 Uiso 1 1 calc R B .
C248 C 0.1349(10) 1.0361(2) 0.6403(7) 0.056(4) Uani 1 1 d . B .
H24G H 0.1042 1.0288 0.5985 0.068 Uiso 1 1 calc R . .
C249 C 0.1797(8) 1.07199(18) 0.4848(6) 0.033(3) Uani 1 1 d . . .
C250 C 0.2000(9) 1.07778(17) 0.4115(6) 0.037(3) Uani 1 1 d . B .
H25A H 0.2622 1.0729 0.3912 0.045 Uiso 1 1 calc R . .
C251 C 0.1357(10) 1.0899(2) 0.3693(7) 0.049(3) Uani 1 1 d . . .
H25B H 0.1519 1.0935 0.3196 0.059 Uiso 1 1 calc R B .
C252 C 0.0450(10) 1.0972(2) 0.3980(8) 0.053(4) Uani 1 1 d . B .
H25C H -0.0013 1.1055 0.3668 0.063 Uiso 1 1 calc R . .
C253 C 0.0192(9) 1.0931(2) 0.4698(8) 0.054(3) Uani 1 1 d . . .
H25D H -0.0423 1.0989 0.4892 0.065 Uiso 1 1 calc R B .
C254 C 0.3425(9) 1.02731(17) 0.4008(5) 0.033(3) Uani 1 1 d . A .
C256 C 0.0876(9) 1.0800(2) 0.5136(7) 0.049(3) Uani 1 1 d . B .
H25E H 0.0715 1.0764 0.5633 0.058 Uiso 1 1 calc R . .
C255 C 0.2606(10) 1.02369(19) 0.3549(7) 0.046(3) Uani 1 1 d . . .
H25F H 0.1984 1.0190 0.3758 0.056 Uiso 1 1 calc R B .
C257 C 0.2677(13) 1.0267(2) 0.2782(7) 0.062(4) Uani 1 1 d . B .
H25G H 0.2123 1.0235 0.2471 0.074 Uiso 1 1 calc R . .
C258 C 0.3568(16) 1.0346(2) 0.2500(7) 0.073(5) Uani 1 1 d . . .
H25H H 0.3614 1.0372 0.1986 0.087 Uiso 1 1 calc R B .
C259 C 0.4387(11) 1.0387(2) 0.2916(7) 0.052(3) Uani 1 1 d . A .
H25I H 0.4995 1.0439 0.2698 0.062 Uiso 1 1 calc R . .
C260 C 0.4318(9) 1.03505(18) 0.3688(5) 0.035(3) Uani 1 1 d . A .
C261 C 0.5937(13) 1.0655(2) 0.3869(10) 0.029(3) Uiso 0.466(15) 1 d PGD A 1
C262 C 0.5370(12) 1.0871(3) 0.3817(10) 0.043(4) Uiso 0.466(15) 1 d PG A 1
H26B H 0.4687 1.0869 0.3958 0.052 Uiso 0.466(15) 1 calc PR A 1
C263 C 0.5801(15) 1.1089(2) 0.3560(10) 0.056(5) Uiso 0.466(15) 1 d PG A 1
H26C H 0.5414 1.1236 0.3524 0.067 Uiso 0.466(15) 1 calc PR A 1
C264 C 0.6800(15) 1.1091(2) 0.3354(10) 0.041(4) Uiso 0.466(15) 1 d PG A 1
H26D H 0.7095 1.1240 0.3178 0.049 Uiso 0.466(15) 1 calc PR A 1
C265 C 0.7367(12) 1.0876(3) 0.3405(11) 0.063(5) Uiso 0.466(15) 1 d PG A 1
H26E H 0.8049 1.0877 0.3265 0.076 Uiso 0.466(15) 1 calc PR A 1
C266 C 0.6935(12) 1.0658(3) 0.3663(11) 0.042(4) Uiso 0.466(15) 1 d PG A 1
H26F H 0.7322 1.0511 0.3698 0.051 Uiso 0.466(15) 1 calc PR A 1
C26A C 0.6250(11) 1.0610(2) 0.3884(9) 0.029(3) Uiso 0.534(15) 1 d PGD A 2
C26B C 0.5806(10) 1.0843(3) 0.3867(9) 0.043(4) Uiso 0.534(15) 1 d PG A 2
H26G H 0.5129 1.0862 0.4010 0.052 Uiso 0.534(15) 1 calc PR A 2
C26C C 0.6354(13) 1.1048(2) 0.3641(9) 0.056(5) Uiso 0.534(15) 1 d PG A 2
H26H H 0.6051 1.1207 0.3630 0.067 Uiso 0.534(15) 1 calc PR A 2
C26D C 0.7345(12) 1.1020(2) 0.3432(9) 0.041(4) Uiso 0.534(15) 1 d PG A 2
H26I H 0.7719 1.1161 0.3277 0.049 Uiso 0.534(15) 1 calc PR A 2
C26E C 0.7789(10) 1.0787(3) 0.3449(9) 0.063(5) Uiso 0.534(15) 1 d PG A 2
H26J H 0.8466 1.0768 0.3306 0.076 Uiso 0.534(15) 1 calc PR A 2
C26F C 0.7241(11) 1.0582(2) 0.3675(9) 0.042(4) Uiso 0.534(15) 1 d PG A 2
H26K H 0.7544 1.0423 0.3686 0.051 Uiso 0.534(15) 1 calc PR A 2
C267 C 0.6143(9) 1.0089(2) 0.3986(5) 0.035(3) Uani 1 1 d . A .
C268 C 0.5754(10) 0.99115(19) 0.3484(6) 0.042(3) Uani 1 1 d . . .
H26L H 0.5134 0.9941 0.3245 0.051 Uiso 1 1 calc R A .
C269 C 0.6283(10) 0.9696(2) 0.3344(6) 0.050(3) Uani 1 1 d . A .
H26M H 0.6022 0.9579 0.3007 0.060 Uiso 1 1 calc R . .
C270 C 0.7196(10) 0.9649(3) 0.3691(7) 0.056(4) Uani 1 1 d . . .
H27B H 0.7557 0.9502 0.3586 0.068 Uiso 1 1 calc R A .
C271 C 0.7555(10) 0.9814(3) 0.4171(7) 0.062(4) Uani 1 1 d . A .
H27C H 0.8172 0.9783 0.4412 0.075 Uiso 1 1 calc R . .
C272 C 0.7017(9) 1.0037(3) 0.4324(7) 0.057(4) Uani 1 1 d . . .
H27D H 0.7279 1.0151 0.4672 0.068 Uiso 1 1 calc R A .
C273 C 0.7153(7) 0.90263(16) 0.4829(5) 0.021(2) Uani 1 1 d . . .
C274 C 0.8166(8) 0.90516(19) 0.4664(6) 0.035(3) Uani 1 1 d . . .
H27E H 0.8599 0.9108 0.5042 0.042 Uiso 1 1 calc R . .
C275 C 0.8576(9) 0.89994(19) 0.3990(6) 0.037(3) Uani 1 1 d . . .
H27F H 0.9272 0.9020 0.3912 0.044 Uiso 1 1 calc R . .
C276 C 0.7979(8) 0.89180(19) 0.3433(6) 0.034(3) Uani 1 1 d . . .
H27G H 0.8253 0.8882 0.2964 0.041 Uiso 1 1 calc R . .
C277 C 0.6989(8) 0.88886(19) 0.3559(5) 0.034(3) Uani 1 1 d . . .
H27H H 0.6575 0.8828 0.3174 0.041 Uiso 1 1 calc R . .
C278 C 0.6555(8) 0.89446(18) 0.4245(5) 0.027(2) Uani 1 1 d . . .
C279 C 0.4934(8) 0.85975(19) 0.4075(6) 0.036(3) Uani 1 1 d . . .
C280 C 0.3993(9) 0.8537(2) 0.3824(6) 0.044(3) Uani 1 1 d . . .
H28B H 0.3502 0.8663 0.3772 0.053 Uiso 1 1 calc R . .
C281 C 0.3761(9) 0.8293(2) 0.3647(7) 0.053(4) Uani 1 1 d . . .
H28C H 0.3106 0.8252 0.3489 0.064 Uiso 1 1 calc R . .
C282 C 0.4470(11) 0.8112(3) 0.3698(8) 0.070(5) Uani 1 1 d . . .
H28D H 0.4326 0.7945 0.3561 0.084 Uiso 1 1 calc R . .
C283 C 0.5376(11) 0.8176(2) 0.3947(8) 0.071(5) Uani 1 1 d . . .
H28E H 0.5867 0.8049 0.3985 0.085 Uiso 1 1 calc R . .
C284 C 0.5643(9) 0.8413(2) 0.4151(7) 0.048(3) Uani 1 1 d . . .
H28F H 0.6290 0.8448 0.4337 0.058 Uiso 1 1 calc R . .
C285 C 0.4636(9) 0.9104(2) 0.3674(6) 0.037(3) Uani 1 1 d . . .
C286 C 0.4157(9) 0.9327(2) 0.3815(6) 0.042(3) Uani 1 1 d . . .
H28G H 0.4069 0.9374 0.4314 0.050 Uiso 1 1 calc R . .
C287 C 0.3804(10) 0.9484(2) 0.3286(7) 0.055(3) Uani 1 1 d . . .
H28H H 0.3487 0.9636 0.3411 0.066 Uiso 1 1 calc R . .
C288 C 0.3925(11) 0.9413(3) 0.2555(9) 0.077(5) Uani 1 1 d . . .
H28I H 0.3703 0.9519 0.2171 0.093 Uiso 1 1 calc R . .
C289 C 0.4353(11) 0.9195(4) 0.2394(7) 0.083(6) Uani 1 1 d . . .
H28J H 0.4421 0.9146 0.1895 0.099 Uiso 1 1 calc R . .
C290 C 0.4700(9) 0.9039(3) 0.2945(6) 0.053(3) Uani 1 1 d . . .
H29B H 0.4986 0.8883 0.2816 0.064 Uiso 1 1 calc R . .
C291 C 0.5056(7) 0.86340(15) 0.5799(5) 0.020(2) Uani 1 1 d . . .
C292 C 0.4365(7) 0.84539(17) 0.5647(6) 0.028(2) Uani 1 1 d . . .
H29C H 0.3744 0.8500 0.5436 0.033 Uiso 1 1 calc R . .
C293 C 0.4558(8) 0.81954(18) 0.5799(6) 0.036(3) Uani 1 1 d . . .
H29D H 0.4065 0.8074 0.5691 0.044 Uiso 1 1 calc R . .
C294 C 0.5446(10) 0.8126(2) 0.6097(6) 0.046(3) Uani 1 1 d . . .
H29E H 0.5573 0.7955 0.6191 0.055 Uiso 1 1 calc R . .
C295 C 0.6161(8) 0.82994(18) 0.6263(6) 0.033(3) Uani 1 1 d . . .
H29F H 0.6775 0.8250 0.6481 0.039 Uiso 1 1 calc R . .
C296 C 0.5969(8) 0.85574(17) 0.6103(5) 0.030(2) Uani 1 1 d . . .
C297 C 0.8044(7) 0.86424(16) 0.6321(5) 0.022(2) Uani 1 1 d . . .
C298 C 0.8305(8) 0.85283(18) 0.5642(6) 0.032(3) Uani 1 1 d . . .
H29G H 0.7876 0.8544 0.5229 0.039 Uiso 1 1 calc R . .
C299 C 0.9174(8) 0.8396(2) 0.5585(6) 0.036(3) Uani 1 1 d . . .
H29H H 0.9346 0.8318 0.5134 0.043 Uiso 1 1 calc R . .
C300 C 0.9810(8) 0.83750(18) 0.6197(6) 0.036(3) Uani 1 1 d . . .
H30B H 1.0409 0.8281 0.6161 0.043 Uiso 1 1 calc R . .
C301 C 0.9571(8) 0.84885(18) 0.6837(5) 0.029(2) Uani 1 1 d . . .
H30C H 1.0009 0.8476 0.7247 0.035 Uiso 1 1 calc R . .
C302 C 0.8691(7) 0.86220(17) 0.6897(5) 0.026(2) Uani 1 1 d . . .
H30D H 0.8534 0.8701 0.7349 0.031 Uiso 1 1 calc R . .
C303 C 0.6670(8) 0.88335(18) 0.7369(5) 0.031(3) Uani 1 1 d . . .
C304 C 0.7062(7) 0.90436(18) 0.7720(5) 0.027(2) Uani 1 1 d . . .
H30E H 0.7435 0.9163 0.7451 0.033 Uiso 1 1 calc R . .
C305 C 0.6902(8) 0.90743(19) 0.8449(5) 0.033(3) Uani 1 1 d . . .
H30F H 0.7163 0.9217 0.8687 0.039 Uiso 1 1 calc R . .
C306 C 0.6373(9) 0.8904(2) 0.8854(6) 0.041(3) Uani 1 1 d . . .
H30G H 0.6253 0.8931 0.9362 0.049 Uiso 1 1 calc R . .
C307 C 0.6030(9) 0.8702(3) 0.8523(6) 0.048(3) Uani 1 1 d . . .
H30H H 0.5688 0.8581 0.8807 0.058 Uiso 1 1 calc R . .
C308 C 0.6154(8) 0.86616(19) 0.7787(5) 0.032(3) Uani 1 1 d . . .
H30I H 0.5888 0.8517 0.7564 0.038 Uiso 1 1 calc R . .
C309 C 0.7208(8) 0.97463(19) 0.8036(6) 0.038(3) Uani 1 1 d . . .
H30J H 0.6818 0.9651 0.7704 0.045 Uiso 1 1 calc R . .
C310 C 0.8238(10) 0.9746(2) 0.7949(7) 0.048(3) Uani 1 1 d . . .
H31A H 0.8543 0.9646 0.7583 0.058 Uiso 1 1 calc R . .
C311 C 0.8819(9) 0.9896(2) 0.8412(7) 0.047(3) Uani 1 1 d . . .
H31B H 0.9525 0.9898 0.8367 0.057 Uiso 1 1 calc R . .
C312 C 0.8337(9) 1.0040(2) 0.8937(7) 0.048(3) Uani 1 1 d . . .
H31C H 0.8699 1.0150 0.9245 0.057 Uiso 1 1 calc R . .
C313 C 0.7302(9) 1.0017(2) 0.8996(6) 0.041(3) Uani 1 1 d . . .
H31D H 0.6975 1.0109 0.9369 0.049 Uiso 1 1 calc R . .
C319 C 0.7347(9) 1.0534(2) 0.5660(7) 0.045(3) Uani 1 1 d . A .
H31E H 0.7269 1.0603 0.5182 0.053 Uiso 1 1 calc R . .
C320 C 0.8281(11) 1.0567(2) 0.6044(9) 0.067(4) Uani 1 1 d . . .
H32B H 0.8817 1.0651 0.5810 0.080 Uiso 1 1 calc R A .
C321 C 0.8397(10) 1.0479(2) 0.6731(8) 0.055(3) Uani 1 1 d . A .
H32C H 0.8992 1.0505 0.7004 0.066 Uiso 1 1 calc R . .
C322 C 0.7604(9) 1.0349(2) 0.7011(7) 0.045(3) Uani 1 1 d . . .
H32D H 0.7659 1.0281 0.7490 0.054 Uiso 1 1 calc R A .
C323 C 0.6748(8) 1.03152(18) 0.6634(6) 0.035(3) Uani 1 1 d . A .
H32E H 0.6231 1.0220 0.6853 0.042 Uiso 1 1 calc R . .
C324 C 0.2522(8) 0.89891(18) 0.5021(6) 0.032(3) Uani 1 1 d . . .
H32F H 0.2811 0.9041 0.4571 0.038 Uiso 1 1 calc R . .
C325 C 0.1495(8) 0.8968(2) 0.5054(7) 0.043(3) Uani 1 1 d . . .
H32G H 0.1090 0.9007 0.4641 0.052 Uiso 1 1 calc R . .
C326 C 0.1078(8) 0.88894(19) 0.5705(6) 0.036(3) Uani 1 1 d . . .
H32H H 0.0376 0.8871 0.5750 0.044 Uiso 1 1 calc R . .
C327 C 0.1698(8) 0.8837(2) 0.6289(6) 0.040(3) Uani 1 1 d . . .
H32I H 0.1438 0.8782 0.6746 0.047 Uiso 1 1 calc R . .
C328 C 0.2702(8) 0.88682(18) 0.6187(6) 0.033(3) Uani 1 1 d . . .
H32J H 0.3125 0.8834 0.6593 0.040 Uiso 1 1 calc R . .
C329 C 0.7824(9) 0.96429(18) 0.5978(5) 0.034(3) Uani 1 1 d . . .
H32K H 0.7189 0.9713 0.5876 0.041 Uiso 1 1 calc R . .
C330 C 0.8656(9) 0.9796(2) 0.6031(6) 0.042(3) Uani 1 1 d . . .
H33B H 0.8568 0.9970 0.5966 0.051 Uiso 1 1 calc R . .
C331 C 0.9553(9) 0.9712(2) 0.6165(6) 0.046(3) Uani 1 1 d . . .
H33C H 1.0119 0.9818 0.6167 0.055 Uiso 1 1 calc R . .
C332 C 0.9635(8) 0.9452(2) 0.6310(6) 0.038(3) Uani 1 1 d . . .
H33D H 1.0257 0.9381 0.6444 0.045 Uiso 1 1 calc R . .
C333 C 0.8788(8) 0.9308(2) 0.6250(6) 0.034(3) Uani 1 1 d . . .
H33E H 0.8847 0.9135 0.6343 0.041 Uiso 1 1 calc R . .
C334 C 0.4041(8) 1.00197(16) 0.7452(5) 0.022(2) Uani 1 1 d . . .
C335 C 0.3984(7) 1.01391(16) 0.6677(5) 0.023(2) Uani 1 1 d . B .
C336 C 0.4874(8) 0.98104(18) 0.5232(5) 0.026(2) Uani 1 1 d . B .
C337 C 0.5164(8) 0.95343(16) 0.5311(5) 0.020(2) Uani 1 1 d . . .
C338 C 0.5086(8) 0.92696(16) 0.6947(5) 0.025(2) Uani 1 1 d . . .
C339 C 0.4696(7) 0.94142(16) 0.7625(5) 0.019(2) Uani 1 1 d . . .
O91 O 0.1789(11) 0.9951(3) 0.5120(8) 0.033(4) Uiso 0.50 1 d PD B 1
C911 C 0.170(2) 0.9738(4) 0.4638(14) 0.052(8) Uiso 0.50 1 d PD B 1
H91A H 0.1051 0.9659 0.4707 0.077 Uiso 0.50 1 calc PR B 1
H91B H 0.2232 0.9618 0.4756 0.077 Uiso 0.50 1 calc PR B 1
H91C H 0.1773 0.9792 0.4127 0.077 Uiso 0.50 1 calc PR B 1
N9 N 0.1922(10) 0.9966(3) 0.4824(8) 0.034(5) Uiso 0.50 1 d PG B 2
C314 C 0.2039(11) 0.9723(3) 0.4580(10) 0.047(8) Uiso 0.50 1 d PG B 2
H31F H 0.2660 0.9641 0.4643 0.056 Uiso 0.50 1 calc PR B 2
C315 C 0.1248(15) 0.9601(2) 0.4244(11) 0.090(10) Uiso 0.50 1 d PG B 2
H31G H 0.1328 0.9435 0.4078 0.108 Uiso 0.50 1 calc PR B 2
C316 C 0.0339(12) 0.9721(3) 0.4152(11) 0.101(11) Uiso 0.50 1 d PG B 2
H31H H -0.0202 0.9638 0.3922 0.121 Uiso 0.50 1 calc PR B 2
C317 C 0.0221(10) 0.9964(3) 0.4396(10) 0.066(8) Uiso 0.50 1 d PG B 2
H31I H -0.0400 1.0046 0.4333 0.079 Uiso 0.50 1 calc PR B 2
C318 C 0.1013(11) 1.0086(2) 0.4732(9) 0.049(6) Uiso 0.50 1 d PG B 2
H31J H 0.0933 1.0252 0.4899 0.059 Uiso 0.50 1 calc PR B 2
C1S C 0.7968(13) 0.9719(3) 0.1756(8) 0.085(5) Uani 1 1 d . . .
H1S1 H 0.7240 0.9701 0.1681 0.102 Uiso 1 1 calc R . .
H1S2 H 0.8074 0.9846 0.2141 0.102 Uiso 1 1 calc R . .
Cl1 Cl 0.8463(4) 0.94354(9) 0.2055(3) 0.1127(17) Uani 1 1 d . . .
Cl2 Cl 0.8513(4) 0.98180(10) 0.0945(3) 0.1179(17) Uani 1 1 d . . .
C2S C 0.1723(13) 0.8988(3) 0.2292(9) 0.086(5) Uani 1 1 d . . .
H2S1 H 0.2289 0.9105 0.2348 0.103 Uiso 1 1 calc R . .
H2S2 H 0.1346 0.9042 0.1852 0.103 Uiso 1 1 calc R . .
Cl3 Cl 0.1040(8) 0.9028(2) 0.2953(4) 0.250(5) Uani 1 1 d . . .
Cl4 Cl 0.2225(4) 0.87035(9) 0.2094(3) 0.1127(17) Uani 1 1 d . . .
C3S C 0.7174(11) 0.2934(3) 0.2820(8) 0.089(5) Uani 0.64(5) 1 d PD C 1
H3S1 H 0.7725 0.2818 0.2706 0.107 Uiso 0.64(5) 1 calc PR C 1
H3S2 H 0.6903 0.2885 0.3304 0.107 Uiso 0.64(5) 1 calc PR C 1
Cl5 Cl 0.7676(3) 0.32221(8) 0.2908(3) 0.0952(14) Uani 0.64(5) 1 d PD C 1
Cl6 Cl 0.6270(15) 0.2888(3) 0.2190(10) 0.102(5) Uani 0.64(5) 1 d PD C 1
C3SB C 0.7174(11) 0.2934(3) 0.2820(8) 0.089(5) Uani 0.36(5) 1 d P C 2
H3S3 H 0.7665 0.2809 0.2987 0.107 Uiso 0.36(5) 1 calc PR C 2
H3S4 H 0.6577 0.2921 0.3136 0.107 Uiso 0.36(5) 1 calc PR C 2
Cl5B Cl 0.7676(3) 0.32221(8) 0.2908(3) 0.0952(14) Uani 0.36(5) 1 d P C 2
Cl6B Cl 0.685(5) 0.2874(4) 0.1944(14) 0.107(14) Uani 0.36(5) 1 d PD C 2
C4S C 0.402(2) 0.2088(5) 0.3028(14) 0.157(9) Uiso 0.335(9) 1 d P D 1
H4S1 H 0.4530 0.1987 0.2780 0.188 Uiso 0.335(9) 1 calc PR D 1
H4S2 H 0.3346 0.2041 0.2846 0.188 Uiso 0.335(9) 1 calc PR D 1
Cl7 Cl 0.410(2) 0.2065(5) 0.4041(16) 0.206(5) Uiso 0.335(9) 1 d P D 1
Cl8 Cl 0.4253(9) 0.2423(2) 0.2920(6) 0.249(5) Uiso 0.335(9) 1 d P D 1
C4SB C 0.402(2) 0.2088(5) 0.3028(14) 0.157(9) Uiso 0.665(9) 1 d P D 2
H4S3 H 0.3328 0.2058 0.2851 0.188 Uiso 0.665(9) 1 calc PR D 2
H4S4 H 0.4012 0.2055 0.3563 0.188 Uiso 0.665(9) 1 calc PR D 2
Cl7B Cl 0.4895(11) 0.1824(2) 0.2559(7) 0.206(5) Uiso 0.665(9) 1 d P D 2
Cl8B Cl 0.4253(9) 0.2423(2) 0.2920(6) 0.249(5) Uiso 0.665(9) 1 d P D 2
C5S C 0.7932(8) 0.24135(19) 0.8749(6) 0.037(3) Uani 1 1 d . . .
H5S1 H 0.7389 0.2505 0.8988 0.056 Uiso 1 1 calc R . .
H5S2 H 0.8263 0.2522 0.8392 0.056 Uiso 1 1 calc R . .
H5S3 H 0.8416 0.2359 0.9119 0.056 Uiso 1 1 calc R . .
O1S O 0.7534(5) 0.22022(12) 0.8380(4) 0.0292(16) Uani 1 1 d . . .
H1S H 0.7937 0.2083 0.8416 0.044 Uiso 1 1 calc R . .
C7S C 0.2435(9) 0.9510(2) 0.6264(6) 0.043(3) Uani 1 1 d . . .
H7S1 H 0.2990 0.9568 0.5959 0.064 Uiso 1 1 calc R . .
H7S2 H 0.1976 0.9411 0.5962 0.064 Uiso 1 1 calc R . .
H7S3 H 0.2694 0.9407 0.6665 0.064 Uiso 1 1 calc R . .
O3S O 0.1913(5) 0.97192(13) 0.6563(4) 0.0391(19) Uani 1 1 d . . .
H3S H 0.2232 0.9850 0.6470 0.059 Uiso 1 1 calc R . .
O2SB O -0.0273(15) 1.0748(3) 0.2066(10) 0.073(4) Uiso 0.50 1 d PD E 1
C6SB C -0.039(4) 1.0572(7) 0.1498(19) 0.097(8) Uiso 0.50 1 d PD E 1
O2SA O -0.0729(14) 1.0372(3) 0.1327(10) 0.073(4) Uiso 0.50 1 d PD F 2
C6SA C -0.046(4) 1.0587(6) 0.176(2) 0.097(8) Uiso 0.50 1 d PD F 2

loop_
_atom_site_aniso_label
_atom_site_aniso_U_11
_atom_site_aniso_U_22
_atom_site_aniso_U_33
_atom_site_aniso_U_23
_atom_site_aniso_U_13
_atom_site_aniso_U_12
Rh1 0.0177(4) 0.0162(4) 0.0188(4) -0.0005(3) -0.0006(3) -0.0005(3)
Rh2 0.0169(4) 0.0180(4) 0.0197(4) -0.0005(3) -0.0011(3) -0.0011(3)
Rh3 0.0207(4) 0.0176(4) 0.0205(4) 0.0036(3) 0.0010(3) -0.0001(3)
Rh4 0.0209(4) 0.0168(4) 0.0212(4) 0.0035(3) 0.0003(3) 0.0017(3)
Rh5 0.0222(4) 0.0218(4) 0.0168(4) 0.0019(3) -0.0016(3) -0.0026(3)
Rh6 0.0232(4) 0.0203(4) 0.0168(4) 0.0002(3) 0.0003(3) -0.0019(3)
Rh7 0.0208(4) 0.0213(4) 0.0169(4) 0.0025(3) 0.0017(3) 0.0012(3)
Rh8 0.0212(4) 0.0209(4) 0.0172(4) -0.0018(3) -0.0005(3) 0.0008(3)
Rh9 0.0263(5) 0.0198(4) 0.0249(4) 0.0036(3) -0.0045(4) 0.0008(3)
Rh10 0.0272(5) 0.0208(4) 0.0191(4) 0.0030(3) 0.0009(4) -0.0039(3)
Rh11 0.0208(4) 0.0202(4) 0.0189(4) -0.0032(3) 0.0005(3) -0.0001(3)
Rh12 0.0192(4) 0.0197(4) 0.0193(4) -0.0022(3) 0.0004(3) 0.0018(3)
O1 0.016(4) 0.021(3) 0.027(4) -0.005(3) 0.001(3) 0.007(3)
O2 0.015(4) 0.018(3) 0.029(4) 0.003(3) -0.008(3) 0.004(3)
O3 0.022(4) 0.020(3) 0.024(3) 0.001(3) 0.002(3) 0.000(3)
O4 0.024(4) 0.020(3) 0.021(3) 0.006(3) 0.000(3) 0.000(3)
O5 0.024(4) 0.036(4) 0.011(3) 0.005(3) 0.000(3) -0.001(3)
O6 0.029(4) 0.027(4) 0.019(3) 0.003(3) 0.000(3) 0.008(3)
O7 0.029(4) 0.024(4) 0.023(4) 0.000(3) -0.001(3) 0.003(3)
O8 0.025(4) 0.020(3) 0.021(4) 0.000(3) -0.001(3) -0.001(3)
O9 0.026(4) 0.023(4) 0.025(4) -0.006(3) -0.002(3) 0.004(3)
O10 0.021(4) 0.029(4) 0.021(4) -0.007(3) 0.001(3) -0.004(3)
O11 0.020(4) 0.024(4) 0.017(3) -0.001(3) 0.000(3) 0.002(3)
O12 0.026(4) 0.013(3) 0.022(3) -0.002(2) 0.000(3) 0.003(3)
O13 0.026(4) 0.030(4) 0.019(3) 0.010(3) -0.003(3) 0.007(3)
O14 0.018(4) 0.030(4) 0.018(4) 0.005(3) -0.002(3) -0.003(3)
O15 0.019(4) 0.027(4) 0.028(4) 0.010(3) -0.002(3) 0.001(3)
O16 0.025(4) 0.025(4) 0.021(3) 0.004(3) 0.005(3) -0.001(3)
O17 0.025(4) 0.020(3) 0.037(4) -0.002(3) -0.015(4) -0.001(3)
O18 0.030(4) 0.022(4) 0.029(4) -0.002(3) 0.002(3) -0.006(3)
O19 0.027(4) 0.019(4) 0.019(3) 0.001(3) -0.002(3) 0.002(3)
O20 0.022(4) 0.024(4) 0.026(4) -0.001(3) 0.005(3) 0.000(3)
O21 0.031(4) 0.024(4) 0.017(3) -0.004(3) -0.004(3) -0.002(3)
O22 0.020(4) 0.024(4) 0.017(3) -0.005(3) 0.003(3) 0.000(3)
O23 0.018(4) 0.032(4) 0.022(4) -0.001(3) 0.001(3) 0.002(3)
O24 0.026(4) 0.021(3) 0.019(3) -0.008(3) -0.011(3) 0.003(3)
O61 0.025(4) 0.032(4) 0.034(4) 0.001(3) 0.000(3) -0.007(3)
C611 0.058(9) 0.064(8) 0.036(7) 0.013(6) 0.019(6) 0.028(7)
O71 0.037(4) 0.038(4) 0.032(4) 0.000(3) 0.001(4) -0.003(3)
C711 0.071(10) 0.075(10) 0.064(9) 0.037(8) -0.012(8) -0.035(8)
P1 0.0240(15) 0.0257(14) 0.0171(13) -0.0033(10) -0.0022(12) 0.0000(11)
P2 0.0245(14) 0.0182(13) 0.0214(13) 0.0015(10) 0.0020(12) -0.0028(10)
P3 0.0269(16) 0.0225(14) 0.0290(15) -0.0004(10) 0.0012(13) -0.0009(11)
P4 0.0258(14) 0.0249(13) 0.0246(13) 0.0034(11) -0.0014(12) 0.0007(11)
P5 0.0276(16) 0.0282(15) 0.0272(14) 0.0090(11) -0.0028(13) -0.0028(11)
P6 0.0316(16) 0.0279(14) 0.0219(14) -0.0070(10) 0.0026(12) -0.0039(11)
P7 0.0251(15) 0.0257(14) 0.0198(13) 0.0053(10) 0.0031(12) 0.0022(11)
P8 0.0304(16) 0.0284(15) 0.0271(15) -0.0067(11) -0.0025(13) 0.0056(12)
P9 0.0346(17) 0.0256(14) 0.0287(15) 0.0015(11) -0.0047(13) 0.0053(12)
P10 0.0472(18) 0.0336(15) 0.0194(14) 0.0005(11) 0.0082(13) -0.0085(13)
P11 0.0315(16) 0.0306(15) 0.0213(13) -0.0080(11) 0.0016(12) -0.0025(12)
P12 0.0244(14) 0.0235(13) 0.0216(13) 0.0017(10) -0.0005(12) 0.0024(11)
N1 0.011(4) 0.024(5) 0.038(5) -0.008(4) -0.004(4) 0.002(3)
N2 0.023(5) 0.026(5) 0.026(5) 0.001(3) 0.001(4) -0.002(4)
N3 0.030(5) 0.022(4) 0.039(5) -0.004(4) 0.008(4) 0.000(4)
N4 0.021(5) 0.032(5) 0.028(5) -0.003(4) 0.003(4) 0.003(4)
N6 0.026(5) 0.031(5) 0.023(4) 0.005(4) 0.006(4) -0.003(4)
N8 0.019(4) 0.022(4) 0.028(4) 0.000(3) 0.004(4) 0.000(3)
N10 0.040(6) 0.027(5) 0.031(5) -0.002(4) 0.006(4) -0.012(4)
N11 0.017(4) 0.022(4) 0.033(5) -0.004(4) -0.003(4) 0.000(3)
N12 0.015(4) 0.030(5) 0.028(5) -0.004(3) 0.004(4) 0.002(4)
C1 0.027(6) 0.013(5) 0.026(5) 0.002(4) -0.005(5) 0.006(4)
C2 0.027(6) 0.037(6) 0.028(6) -0.008(4) -0.006(5) -0.001(5)
C3 0.015(6) 0.055(7) 0.046(7) -0.004(6) -0.016(5) -0.004(5)
C4 0.040(7) 0.035(6) 0.038(6) -0.020(5) -0.025(6) 0.004(5)
C5 0.033(7) 0.047(7) 0.035(6) -0.006(5) -0.007(6) 0.020(5)
C6 0.030(6) 0.024(6) 0.034(6) -0.007(4) -0.007(5) -0.002(4)
C7 0.023(6) 0.036(6) 0.015(5) -0.005(4) -0.003(4) 0.016(5)
C8 0.031(6) 0.036(6) 0.027(6) -0.005(5) -0.012(5) 0.016(5)
C9 0.036(8) 0.075(10) 0.040(7) -0.019(6) -0.014(6) 0.012(7)
C10 0.053(9) 0.049(8) 0.047(8) -0.017(6) -0.019(7) 0.013(7)
C11 0.057(9) 0.020(6) 0.063(8) -0.018(5) -0.021(7) -0.005(5)
C12 0.031(6) 0.032(6) 0.031(6) -0.006(5) -0.008(5) 0.009(5)
C13 0.033(6) 0.022(5) 0.021(5) -0.008(4) -0.014(5) 0.005(4)
C14 0.062(9) 0.050(7) 0.029(6) 0.001(5) 0.002(6) 0.016(7)
C15 0.056(8) 0.054(8) 0.025(6) -0.007(5) 0.002(6) -0.010(6)
C16 0.060(9) 0.078(10) 0.019(6) 0.015(6) 0.006(6) 0.003(7)
C17 0.055(8) 0.043(7) 0.034(7) 0.003(5) 0.012(6) 0.003(6)
C18 0.042(7) 0.036(6) 0.030(6) 0.003(5) 0.008(5) 0.008(5)
C19 0.021(5) 0.022(5) 0.025(5) 0.003(4) -0.004(5) -0.004(4)
C20 0.030(6) 0.019(5) 0.023(5) 0.000(4) -0.007(5) 0.002(4)
C21 0.034(7) 0.026(6) 0.041(7) 0.000(5) -0.007(6) 0.006(5)
C22 0.046(7) 0.019(6) 0.054(7) 0.005(5) 0.004(6) -0.002(5)
C23 0.037(7) 0.036(7) 0.036(6) 0.007(5) -0.002(6) -0.011(5)
C24 0.029(6) 0.020(5) 0.018(5) 0.005(4) -0.009(5) 0.009(4)
C25 0.032(6) 0.015(5) 0.032(6) -0.002(4) -0.003(5) -0.003(4)
C26 0.026(6) 0.027(6) 0.027(5) 0.001(4) 0.000(5) -0.008(4)
C27 0.028(6) 0.050(7) 0.034(6) 0.011(5) 0.008(5) 0.000(5)
C28 0.032(7) 0.019(5) 0.047(7) 0.006(5) -0.001(6) -0.008(4)
C29 0.028(6) 0.031(6) 0.036(6) -0.006(5) -0.010(6) -0.008(5)
C30 0.035(6) 0.025(5) 0.022(5) -0.001(4) -0.006(5) -0.012(5)
C31 0.027(6) 0.035(6) 0.023(5) 0.003(4) -0.006(5) -0.006(5)
C32 0.040(7) 0.048(7) 0.028(6) -0.004(5) -0.010(6) -0.011(6)
C33 0.064(9) 0.032(6) 0.039(7) 0.016(5) -0.005(6) 0.008(6)
C34 0.042(7) 0.072(9) 0.023(6) -0.001(6) -0.007(6) -0.026(7)
C35 0.041(7) 0.046(7) 0.035(7) 0.002(5) 0.014(6) -0.013(5)
C36 0.029(6) 0.030(6) 0.026(5) 0.006(4) -0.002(5) -0.005(5)
C37 0.032(6) 0.026(5) 0.014(5) 0.003(4) -0.004(4) -0.001(4)
C38 0.038(7) 0.028(6) 0.035(6) 0.002(5) 0.012(5) 0.013(5)
C39 0.048(8) 0.027(6) 0.056(8) -0.006(5) 0.000(7) 0.002(5)
C40 0.057(9) 0.017(6) 0.097(11) -0.008(6) 0.008(8) 0.000(6)
C41 0.042(7) 0.025(6) 0.088(10) -0.009(6) 0.016(7) -0.016(5)
C42 0.027(6) 0.020(5) 0.040(6) 0.002(4) 0.014(5) 0.003(4)
C43 0.033(7) 0.016(5) 0.036(6) 0.008(4) -0.006(5) 0.000(4)
C44 0.037(7) 0.024(6) 0.054(7) 0.008(5) -0.001(6) 0.003(5)
C45 0.032(7) 0.052(8) 0.096(11) 0.029(7) 0.011(8) -0.004(6)
C46 0.051(9) 0.038(7) 0.073(10) 0.018(6) 0.024(8) -0.011(6)
C47 0.074(10) 0.047(7) 0.030(6) 0.015(5) 0.005(7) -0.016(7)
C48 0.029(6) 0.025(6) 0.066(8) 0.001(5) 0.008(6) -0.014(5)
C49 0.025(6) 0.041(7) 0.044(7) -0.005(5) 0.010(6) -0.010(5)
C50 0.028(6) 0.069(8) 0.023(6) 0.002(5) -0.015(5) -0.014(6)
C51 0.041(8) 0.088(11) 0.052(9) 0.014(8) -0.010(7) -0.023(7)
C52 0.038(9) 0.18(2) 0.037(8) -0.005(11) -0.020(7) -0.009(11)
C53 0.087(13) 0.127(15) 0.037(8) -0.058(9) 0.018(9) -0.046(11)
C54 0.044(8) 0.065(9) 0.070(9) -0.030(7) -0.001(7) -0.007(7)
C55 0.047(7) 0.009(5) 0.029(6) 0.000(4) 0.008(5) -0.015(4)
C56 0.033(6) 0.018(5) 0.040(6) -0.001(4) 0.003(5) 0.004(4)
C57 0.036(7) 0.027(6) 0.029(6) 0.002(4) 0.019(5) 0.007(5)
C58 0.058(8) 0.046(7) 0.020(6) -0.006(5) 0.008(6) -0.013(6)
C59 0.026(6) 0.033(6) 0.029(6) 0.013(4) -0.005(5) 0.000(5)
C60 0.028(6) 0.028(5) 0.022(5) -0.010(4) -0.007(5) 0.003(5)
C61 0.026(6) 0.027(6) 0.029(5) 0.000(4) 0.001(5) 0.006(4)
C62 0.041(7) 0.027(6) 0.042(6) 0.007(5) -0.011(6) -0.002(5)
C63 0.057(8) 0.022(6) 0.063(8) 0.019(5) -0.005(7) 0.001(5)
C64 0.084(11) 0.039(8) 0.063(9) 0.013(6) -0.015(8) 0.032(7)
C65 0.037(7) 0.068(9) 0.062(9) 0.024(7) -0.013(7) 0.020(7)
C66 0.022(6) 0.048(7) 0.038(6) -0.003(5) -0.002(5) 0.007(5)
C67 0.021(6) 0.029(6) 0.023(5) 0.006(4) -0.015(5) 0.002(4)
C68 0.030(6) 0.031(6) 0.043(7) 0.002(5) -0.005(5) -0.004(5)
C69 0.039(7) 0.037(7) 0.037(6) -0.012(5) -0.012(6) 0.002(5)
C70 0.047(8) 0.035(6) 0.045(7) 0.011(5) -0.013(6) -0.016(6)
C71 0.032(7) 0.054(7) 0.033(6) 0.006(5) -0.007(5) -0.009(6)
C72 0.028(6) 0.029(6) 0.040(6) 0.006(5) -0.018(5) -0.007(5)
C73 0.031(6) 0.028(5) 0.010(5) 0.002(4) 0.005(5) -0.006(5)
C74 0.032(7) 0.068(8) 0.021(6) 0.018(5) 0.001(5) -0.005(6)
C75 0.045(8) 0.069(9) 0.035(7) 0.014(6) 0.016(6) 0.001(7)
C76 0.053(9) 0.076(10) 0.044(8) 0.029(7) 0.002(7) -0.006(7)
C77 0.029(7) 0.055(7) 0.038(7) 0.022(5) 0.012(6) 0.005(5)
C78 0.041(7) 0.034(6) 0.022(5) 0.011(4) -0.010(5) -0.006(5)
C79 0.021(5) 0.032(6) 0.031(6) 0.002(4) 0.001(5) -0.008(4)
C80 0.035(7) 0.030(6) 0.055(8) 0.012(5) -0.005(6) 0.001(5)
C81 0.038(7) 0.039(7) 0.067(9) -0.006(6) -0.012(7) -0.007(6)
C82 0.053(9) 0.032(7) 0.095(12) 0.008(7) 0.023(9) 0.008(6)
C83 0.033(7) 0.045(8) 0.085(11) 0.033(7) 0.014(7) 0.017(6)
C84 0.031(7) 0.052(8) 0.045(7) 0.017(6) 0.005(6) -0.003(5)
C85 0.033(7) 0.028(6) 0.043(7) 0.014(5) -0.005(6) -0.010(5)
C86 0.041(7) 0.045(7) 0.047(7) 0.018(6) -0.017(6) -0.008(6)
C87 0.083(12) 0.088(10) 0.025(7) 0.004(6) -0.005(8) -0.040(9)
C88 0.063(11) 0.099(12) 0.046(9) 0.012(8) -0.024(9) -0.053(9)
C89 0.047(8) 0.083(10) 0.053(9) 0.018(7) -0.047(8) -0.029(7)
C90 0.057(10) 0.089(11) 0.043(8) 0.029(7) -0.002(7) -0.013(8)
C91 0.045(7) 0.018(5) 0.029(6) 0.003(4) -0.005(5) -0.011(5)
C92 0.025(6) 0.036(6) 0.030(6) 0.009(5) -0.007(5) -0.016(5)
C93 0.033(7) 0.056(8) 0.047(7) 0.002(6) -0.012(6) -0.016(6)
C94 0.052(9) 0.067(9) 0.040(7) -0.020(6) -0.001(7) -0.027(7)
C95 0.039(8) 0.062(8) 0.031(6) -0.021(6) -0.001(6) 0.000(6)
C96 0.052(8) 0.024(6) 0.028(6) -0.001(4) 0.009(5) -0.007(5)
C97 0.036(7) 0.035(6) 0.030(6) -0.007(5) -0.007(5) -0.016(5)
C98 0.043(7) 0.049(7) 0.037(7) -0.010(5) 0.003(6) 0.003(6)
C99 0.051(9) 0.101(11) 0.028(7) -0.010(7) 0.008(7) -0.005(8)
C100 0.063(10) 0.095(12) 0.050(9) -0.040(8) 0.041(8) -0.039(9)
C101 0.066(9) 0.056(8) 0.052(8) -0.027(7) 0.025(8) -0.005(7)
C102 0.049(8) 0.052(8) 0.054(8) -0.001(6) 0.017(7) 0.002(6)
C103 0.045(7) 0.016(5) 0.034(6) -0.009(4) 0.009(6) -0.005(5)
C104 0.060(9) 0.043(7) 0.062(8) 0.002(6) 0.021(7) -0.006(6)
C105 0.043(8) 0.038(7) 0.084(10) 0.013(7) 0.028(8) -0.002(6)
C106 0.081(11) 0.028(7) 0.060(8) 0.011(6) 0.009(8) 0.013(7)
C107 0.062(9) 0.024(6) 0.069(9) 0.001(6) -0.009(7) 0.011(6)
C108 0.060(9) 0.028(6) 0.047(7) 0.014(5) -0.004(7) -0.010(6)
C109 0.022(6) 0.025(5) 0.032(6) -0.002(4) -0.008(5) -0.001(4)
C110 0.032(7) 0.020(6) 0.048(7) -0.003(5) -0.023(6) 0.005(5)
C111 0.021(6) 0.026(6) 0.071(9) -0.006(6) -0.002(6) 0.003(5)
C112 0.037(7) 0.033(6) 0.050(7) -0.003(5) 0.009(6) -0.001(5)
C113 0.019(6) 0.047(7) 0.031(6) -0.004(5) 0.000(5) 0.008(5)
C114 0.012(5) 0.035(6) 0.043(6) -0.007(5) -0.006(5) -0.001(4)
C115 0.035(7) 0.027(6) 0.051(7) -0.009(5) 0.006(6) 0.008(5)
C116 0.030(7) 0.041(7) 0.048(7) -0.008(5) -0.012(6) 0.016(5)
C117 0.021(6) 0.046(7) 0.027(6) -0.009(5) -0.002(5) -0.005(5)
C118 0.034(6) 0.024(5) 0.030(5) 0.002(4) 0.006(5) -0.001(5)
C119 0.040(7) 0.042(7) 0.046(7) 0.000(5) -0.005(6) 0.016(6)
C120 0.020(6) 0.092(10) 0.059(8) -0.007(7) -0.006(6) 0.012(6)
C121 0.044(9) 0.090(11) 0.065(9) -0.010(8) -0.007(8) 0.005(8)
C122 0.041(8) 0.060(8) 0.075(9) -0.024(7) -0.002(7) 0.005(6)
C123 0.040(7) 0.037(7) 0.051(7) -0.009(5) 0.010(6) 0.001(5)
C124 0.032(6) 0.026(5) 0.038(6) 0.000(4) 0.004(5) 0.015(5)
C125 0.031(7) 0.037(6) 0.056(8) 0.007(5) -0.007(6) 0.016(5)
C126 0.032(7) 0.044(7) 0.068(9) 0.009(6) 0.003(7) 0.000(6)
C127 0.040(7) 0.040(7) 0.047(7) 0.005(5) 0.016(6) 0.000(5)
C128 0.019(6) 0.047(7) 0.036(6) 0.009(5) 0.001(5) 0.010(5)
C134 0.025(6) 0.040(6) 0.027(6) -0.001(5) -0.003(5) -0.004(5)
C135 0.022(6) 0.049(7) 0.052(7) -0.003(6) -0.006(6) 0.002(5)
C136 0.028(7) 0.039(7) 0.054(7) 0.001(5) -0.007(6) 0.004(5)
C137 0.031(7) 0.036(6) 0.042(7) -0.007(5) -0.004(6) 0.007(5)
C138 0.038(7) 0.030(6) 0.030(6) -0.010(4) 0.009(5) -0.016(5)
C139 0.019(6) 0.022(5) 0.010(5) -0.005(4) 0.000(4) 0.000(4)
C140 0.024(6) 0.019(5) 0.014(5) 0.003(4) -0.006(4) 0.000(4)
C141 0.017(5) 0.017(5) 0.013(4) 0.003(3) -0.008(4) -0.005(4)
C142 0.029(6) 0.014(5) 0.017(5) -0.003(4) 0.005(5) 0.002(4)
C143 0.023(6) 0.014(5) 0.018(5) 0.006(4) -0.007(5) -0.005(4)
C144 0.019(6) 0.010(5) 0.021(5) 0.003(4) 0.000(4) 0.006(4)
C201 0.040(7) 0.027(5) 0.015(5) 0.001(4) -0.002(5) 0.005(5)
C202 0.033(7) 0.048(7) 0.026(6) 0.005(5) -0.003(5) 0.003(5)
C203 0.028(7) 0.055(7) 0.036(7) 0.007(5) -0.008(6) 0.001(5)
C204 0.042(7) 0.043(7) 0.031(6) 0.012(5) 0.003(6) 0.009(5)
C205 0.028(7) 0.055(7) 0.028(6) 0.016(5) -0.002(5) 0.012(5)
C206 0.044(7) 0.026(6) 0.012(5) -0.004(4) 0.005(5) 0.001(5)
C207 0.024(6) 0.032(6) 0.044(7) 0.009(5) 0.006(5) 0.001(4)
C208 0.028(6) 0.041(6) 0.023(5) 0.008(4) 0.000(5) 0.001(5)
C209 0.026(6) 0.033(6) 0.045(7) 0.017(5) -0.005(5) -0.003(5)
C210 0.039(7) 0.023(6) 0.056(8) 0.004(5) -0.003(6) -0.005(5)
C211 0.041(7) 0.034(7) 0.050(7) -0.011(5) 0.006(6) -0.007(5)
C212 0.028(6) 0.035(6) 0.038(6) 0.002(5) 0.004(5) -0.002(5)
C213 0.041(7) 0.029(6) 0.035(6) 0.023(5) 0.010(6) 0.015(5)
C214 0.042(7) 0.069(8) 0.020(6) -0.001(5) 0.003(6) 0.027(6)
C215 0.045(8) 0.069(9) 0.054(8) 0.012(7) 0.004(7) 0.026(7)
C216 0.121(16) 0.060(10) 0.061(10) 0.029(8) 0.040(11) 0.040(10)
C217 0.036(7) 0.057(9) 0.094(11) 0.025(8) 0.022(8) 0.024(6)
C218 0.046(8) 0.034(7) 0.055(8) 0.012(5) 0.006(7) 0.011(6)
C219 0.031(6) 0.036(6) 0.016(5) 0.007(4) -0.001(5) 0.002(5)
C220 0.028(6) 0.027(5) 0.020(5) 0.009(4) 0.009(5) 0.016(4)
C221 0.038(7) 0.042(7) 0.039(7) 0.014(5) 0.018(6) 0.015(5)
C222 0.072(10) 0.041(7) 0.024(6) 0.000(5) 0.005(6) 0.030(6)
C223 0.046(8) 0.044(7) 0.023(6) -0.007(5) 0.003(5) 0.021(6)
C224 0.037(7) 0.024(5) 0.027(6) 0.000(4) -0.007(5) 0.005(5)
C225 0.045(7) 0.046(7) 0.032(6) -0.027(5) -0.015(6) 0.014(6)
C226 0.071(9) 0.064(8) 0.020(6) -0.016(5) -0.018(6) 0.032(7)
C227 0.091(12) 0.082(11) 0.042(8) -0.031(7) -0.033(8) 0.038(10)
C228 0.081(13) 0.111(16) 0.082(12) -0.044(12) -0.040(11) 0.070(12)
C229 0.070(11) 0.056(10) 0.133(16) -0.060(10) -0.061(11) 0.029(8)
C230 0.067(9) 0.042(7) 0.076(10) -0.037(7) -0.032(8) 0.011(7)
C231 0.024(6) 0.030(6) 0.042(6) -0.007(5) 0.002(5) -0.008(5)
C232 0.039(7) 0.027(6) 0.079(9) 0.001(6) 0.015(7) 0.011(5)
C233 0.097(13) 0.028(8) 0.135(15) 0.001(8) 0.027(12) 0.014(8)
C234 0.076(11) 0.021(7) 0.092(11) 0.004(6) 0.005(9) 0.007(6)
C235 0.104(12) 0.020(7) 0.087(10) -0.009(6) 0.050(9) -0.007(7)
C236 0.057(8) 0.016(6) 0.068(8) -0.008(5) 0.013(7) -0.003(5)
C237 0.033(7) 0.034(6) 0.027(6) 0.007(5) 0.002(5) -0.004(5)
C238 0.053(8) 0.032(7) 0.034(6) 0.010(5) -0.003(6) -0.004(5)
C239 0.096(12) 0.032(7) 0.053(8) 0.004(6) -0.027(8) -0.017(7)
C240 0.069(10) 0.028(7) 0.140(15) -0.008(8) -0.049(11) 0.001(7)
C241 0.066(9) 0.032(7) 0.086(10) -0.013(7) -0.022(8) 0.007(6)
C242 0.054(8) 0.021(6) 0.034(6) -0.010(4) -0.010(6) -0.004(5)
C243 0.035(7) 0.023(6) 0.041(6) -0.002(5) 0.006(6) 0.016(5)
C244 0.053(8) 0.060(8) 0.043(8) -0.024(6) -0.011(7) 0.009(6)
C245 0.079(12) 0.109(14) 0.040(9) -0.016(8) -0.011(9) 0.034(11)
C246 0.090(12) 0.084(11) 0.017(6) 0.001(7) 0.004(7) 0.039(9)
C247 0.115(13) 0.034(7) 0.063(9) 0.011(6) 0.039(9) 0.022(7)
C248 0.079(10) 0.035(7) 0.055(8) -0.001(6) 0.024(7) 0.010(7)
C249 0.042(7) 0.022(5) 0.034(6) 0.004(4) -0.011(5) 0.007(5)
C250 0.049(8) 0.019(6) 0.044(7) 0.006(5) -0.001(6) 0.002(5)
C251 0.063(9) 0.043(7) 0.041(7) 0.004(6) -0.007(7) 0.018(6)
C252 0.054(9) 0.037(7) 0.067(9) 0.017(6) -0.028(7) -0.007(6)
C253 0.037(7) 0.047(8) 0.079(10) 0.014(7) -0.008(7) 0.008(6)
C254 0.058(8) 0.017(5) 0.024(6) -0.002(4) -0.018(6) 0.003(5)
C256 0.033(7) 0.061(8) 0.052(8) 0.019(6) -0.007(6) 0.021(6)
C255 0.054(8) 0.029(6) 0.055(8) -0.001(5) -0.025(7) 0.008(5)
C257 0.088(12) 0.053(9) 0.044(8) -0.009(6) -0.041(8) 0.021(8)
C258 0.155(18) 0.033(8) 0.030(7) -0.002(6) -0.017(10) 0.022(9)
C259 0.080(10) 0.039(7) 0.036(7) -0.001(6) -0.009(7) 0.003(7)
C260 0.061(8) 0.019(5) 0.024(6) 0.008(4) 0.000(6) 0.015(5)
C267 0.038(7) 0.044(7) 0.022(6) 0.004(5) 0.007(5) -0.003(5)
C268 0.065(9) 0.030(6) 0.032(6) 0.009(5) 0.005(6) -0.001(6)
C269 0.075(10) 0.032(7) 0.042(7) 0.001(5) 0.014(7) 0.001(6)
C270 0.057(9) 0.070(9) 0.041(7) 0.012(7) 0.019(7) 0.025(7)
C271 0.033(7) 0.102(11) 0.051(8) -0.012(8) 0.003(7) 0.009(8)
C272 0.037(8) 0.093(10) 0.040(7) -0.028(7) 0.012(7) 0.002(7)
C273 0.021(5) 0.025(5) 0.017(5) 0.002(4) 0.009(4) 0.000(4)
C274 0.030(6) 0.037(6) 0.038(7) -0.008(5) -0.005(5) 0.009(5)
C275 0.044(7) 0.036(6) 0.031(6) 0.000(5) 0.009(6) 0.003(5)
C276 0.039(7) 0.040(6) 0.023(6) -0.014(5) 0.013(5) -0.002(5)
C277 0.038(7) 0.049(7) 0.017(5) -0.015(5) 0.000(5) -0.010(5)
C278 0.030(6) 0.034(6) 0.018(5) 0.002(4) 0.002(5) 0.005(5)
C279 0.036(7) 0.040(7) 0.032(6) -0.018(5) 0.022(5) -0.013(5)
C280 0.027(7) 0.064(8) 0.042(7) -0.013(6) 0.002(6) -0.012(6)
C281 0.033(7) 0.069(9) 0.057(8) -0.033(7) 0.024(7) -0.034(7)
C282 0.062(10) 0.057(9) 0.091(11) -0.056(8) 0.036(9) -0.044(8)
C283 0.074(11) 0.037(8) 0.102(12) -0.032(7) 0.050(9) -0.016(7)
C284 0.044(8) 0.041(7) 0.060(8) -0.015(6) 0.021(7) 0.000(6)
C285 0.044(7) 0.045(7) 0.023(6) 0.013(5) -0.009(5) -0.001(5)
C286 0.041(7) 0.058(8) 0.026(6) 0.010(5) -0.006(6) -0.012(6)
C287 0.055(9) 0.054(8) 0.055(9) 0.014(6) -0.022(7) 0.004(7)
C288 0.049(10) 0.120(14) 0.063(10) 0.025(9) -0.013(8) 0.031(9)
C289 0.055(10) 0.179(19) 0.015(6) 0.005(9) -0.004(7) -0.004(11)
C290 0.050(8) 0.084(10) 0.025(6) -0.009(6) -0.007(6) 0.007(7)
C291 0.022(5) 0.014(5) 0.023(5) -0.007(4) 0.006(4) -0.003(4)
C292 0.017(5) 0.028(6) 0.038(6) -0.005(4) 0.005(5) 0.006(4)
C293 0.036(7) 0.018(5) 0.055(7) 0.003(5) 0.008(6) -0.007(5)
C294 0.059(9) 0.020(6) 0.059(8) 0.016(5) 0.002(7) 0.004(6)
C295 0.030(6) 0.023(6) 0.044(7) 0.007(5) 0.003(5) 0.003(5)
C296 0.033(6) 0.023(6) 0.033(6) -0.002(4) 0.011(5) 0.004(5)
C297 0.025(6) 0.017(5) 0.025(5) 0.000(4) 0.001(5) -0.001(4)
C298 0.027(6) 0.034(6) 0.036(6) 0.003(5) -0.007(5) 0.014(5)
C299 0.041(7) 0.040(6) 0.028(6) -0.005(5) -0.003(6) 0.008(5)
C300 0.027(6) 0.022(6) 0.058(8) 0.004(5) -0.002(6) 0.004(5)
C301 0.033(6) 0.033(6) 0.023(6) 0.006(4) -0.004(5) -0.003(5)
C302 0.024(6) 0.028(6) 0.025(5) -0.004(4) -0.002(5) 0.001(4)
C303 0.037(7) 0.026(6) 0.031(6) 0.001(4) 0.001(5) 0.012(5)
C304 0.023(6) 0.029(6) 0.030(6) 0.004(4) -0.011(5) 0.015(4)
C305 0.041(7) 0.043(6) 0.015(5) -0.007(4) -0.015(5) 0.007(5)
C306 0.039(7) 0.064(8) 0.018(5) -0.004(6) 0.004(5) 0.017(6)
C307 0.037(7) 0.085(10) 0.022(6) 0.019(6) 0.010(6) 0.005(7)
C308 0.036(7) 0.029(6) 0.031(6) -0.006(5) 0.005(5) 0.008(5)
C309 0.035(7) 0.039(7) 0.039(6) 0.000(5) -0.001(6) -0.004(5)
C310 0.051(8) 0.047(8) 0.046(7) 0.001(6) 0.010(7) 0.008(6)
C311 0.029(7) 0.064(8) 0.048(7) 0.008(6) -0.013(6) -0.002(6)
C312 0.044(8) 0.050(8) 0.050(8) -0.006(6) -0.003(7) -0.022(6)
C313 0.035(7) 0.042(7) 0.044(7) -0.006(5) -0.002(6) 0.000(5)
C319 0.046(8) 0.042(7) 0.046(7) 0.001(5) -0.004(7) -0.005(6)
C320 0.054(9) 0.060(9) 0.087(11) -0.022(8) 0.024(9) -0.038(7)
C321 0.042(8) 0.059(8) 0.063(9) -0.012(7) -0.018(7) -0.005(7)
C322 0.037(7) 0.046(7) 0.051(7) 0.009(6) -0.009(6) -0.006(6)
C323 0.033(7) 0.030(6) 0.043(7) 0.011(5) 0.004(6) 0.003(5)
C324 0.031(7) 0.026(6) 0.039(6) -0.006(5) -0.008(6) 0.008(5)
C325 0.032(7) 0.039(7) 0.058(8) 0.002(6) 0.000(6) 0.009(5)
C326 0.026(6) 0.031(6) 0.052(7) -0.006(5) 0.005(6) -0.007(5)
C327 0.030(7) 0.046(7) 0.042(7) -0.006(5) 0.006(6) -0.010(5)
C328 0.034(7) 0.020(5) 0.045(7) -0.004(5) -0.005(6) -0.014(5)
C329 0.045(7) 0.028(6) 0.029(6) -0.005(4) 0.000(5) 0.000(5)
C330 0.049(8) 0.034(6) 0.044(7) -0.008(5) -0.009(6) 0.007(6)
C331 0.028(7) 0.065(9) 0.044(7) -0.004(6) -0.002(6) -0.020(6)
C332 0.031(7) 0.047(7) 0.036(6) -0.009(5) -0.004(6) 0.010(5)
C333 0.037(7) 0.039(6) 0.026(6) -0.012(5) 0.010(5) 0.002(5)
C334 0.031(6) 0.015(5) 0.022(5) -0.001(4) 0.008(5) -0.005(4)
C335 0.019(5) 0.018(5) 0.033(6) 0.003(4) -0.009(5) 0.005(4)
C336 0.036(7) 0.025(6) 0.018(5) 0.004(4) 0.009(5) 0.005(5)
C337 0.032(6) 0.012(5) 0.015(5) 0.002(4) -0.013(5) 0.005(4)
C338 0.036(7) 0.017(5) 0.022(5) -0.004(4) -0.002(5) 0.011(5)
C339 0.025(6) 0.012(5) 0.020(5) -0.002(4) 0.004(5) 0.002(4)
C1S 0.104(13) 0.071(10) 0.081(11) -0.011(8) 0.012(10) 0.021(9)
Cl1 0.144(5) 0.100(3) 0.094(3) 0.006(3) 0.027(3) 0.039(3)
Cl2 0.097(4) 0.131(4) 0.125(4) 0.026(3) 0.019(3) 0.020(3)
C2S 0.093(13) 0.086(12) 0.078(11) 0.007(9) 0.001(10) 0.002(10)
Cl3 0.293(12) 0.310(11) 0.147(6) 0.017(7) 0.151(8) 0.089(9)
Cl4 0.071(3) 0.096(3) 0.171(5) -0.023(3) -0.021(3) 0.019(3)
C3S 0.079(12) 0.115(14) 0.073(11) 0.014(10) -0.016(9) -0.013(11)
Cl5 0.073(3) 0.073(3) 0.141(4) -0.010(3) -0.003(3) 0.001(2)
Cl6 0.062(8) 0.163(8) 0.080(7) -0.028(6) -0.026(6) -0.002(6)
C3SB 0.079(12) 0.115(14) 0.073(11) 0.014(10) -0.016(9) -0.013(11)
Cl5B 0.073(3) 0.073(3) 0.141(4) -0.010(3) -0.003(3) 0.001(2)
Cl6B 0.13(3) 0.104(12) 0.092(12) -0.039(9) -0.032(16) 0.026(12)
C5S 0.022(6) 0.045(7) 0.045(7) -0.006(5) -0.002(6) -0.004(5)
O1S 0.026(4) 0.032(4) 0.029(4) 0.000(3) 0.000(3) 0.005(3)
C7S 0.045(7) 0.042(7) 0.041(7) -0.004(5) 0.007(6) -0.004(6)
O3S 0.040(5) 0.046(5) 0.031(4) 0.006(3) 0.008(4) -0.016(4)

loop_
_atom_type_symbol
_atom_type_description
_atom_type_scat_dispersion_real
_atom_type_scat_dispersion_imag
_atom_type_scat_source
C C 0.0033 0.0016 'International Tables Vol C Tables 4.2.6.8 and 6.1.1.4'
H H 0.0000 0.0000 'International Tables Vol C Tables 4.2.6.8 and 6.1.1.4'
N N 0.0061 0.0033 'International Tables Vol C Tables 4.2.6.8 and 6.1.1.4'
O O 0.0106 0.0060 'International Tables Vol C Tables 4.2.6.8 and 6.1.1.4'
P P 0.1023 0.0942 'International Tables Vol C Tables 4.2.6.8 and 6.1.1.4'
Cl Cl 0.1484 0.1585 'International Tables Vol C Tables 4.2.6.8 and 6.1.1.4'
Rh Rh -1.1178 0.9187 'International Tables Vol C Tables 4.2.6.8 and 6.1.1.4'

loop_
_geom_angle_atom_site_label_1
_geom_angle_atom_site_label_2
_geom_angle_atom_site_label_3
_geom_angle
_geom_angle_site_symmetry_1
_geom_angle_site_symmetry_3
_geom_angle_publ_flag
C19 Rh1 O1 174.3(3) . . ?
C19 Rh1 O11 93.6(3) . . ?
O1 Rh1 O11 80.6(2) . . ?
C19 Rh1 P1 87.7(3) . . ?
O1 Rh1 P1 98.05(18) . . ?
O11 Rh1 P1 173.59(18) . . ?
C19 Rh1 N1 92.2(3) . . ?
O1 Rh1 N1 87.0(3) . . ?
O11 Rh1 N1 83.1(3) . . ?
P1 Rh1 N1 103.1(2) . . ?
C19 Rh1 Rh2 97.3(3) . . ?
O1 Rh1 Rh2 82.46(16) . . ?
O11 Rh1 Rh2 85.48(16) . . ?
P1 Rh1 Rh2 88.13(7) . . ?
N1 Rh1 Rh2 165.59(19) . . ?
C1 Rh2 O2 88.3(3) . . ?
C1 Rh2 O12 170.2(3) . . ?
O2 Rh2 O12 81.9(2) . . ?
C1 Rh2 P2 94.7(3) . . ?
O2 Rh2 P2 171.46(18) . . ?
O12 Rh2 P2 95.19(17) . . ?
C1 Rh2 N2 94.1(3) . . ?
O2 Rh2 N2 84.6(3) . . ?
O12 Rh2 N2 83.5(3) . . ?
P2 Rh2 N2 103.1(2) . . ?
C1 Rh2 Rh1 97.4(3) . . ?
O2 Rh2 Rh1 85.39(16) . . ?
O12 Rh2 Rh1 83.41(17) . . ?
P2 Rh2 Rh1 86.29(7) . . ?
N2 Rh2 Rh1 164.5(2) . . ?
C55 Rh3 O3 92.0(3) . . ?
C55 Rh3 O5 173.5(3) . . ?
O3 Rh3 O5 81.5(2) . . ?
C55 Rh3 P3 91.1(3) . . ?
O3 Rh3 P3 172.29(19) . . ?
O5 Rh3 P3 95.31(18) . . ?
C55 Rh3 N3 89.7(4) . . ?
O3 Rh3 N3 84.3(3) . . ?
O5 Rh3 N3 89.5(3) . . ?
P3 Rh3 N3 102.8(2) . . ?
C55 Rh3 Rh4 97.6(3) . . ?
O3 Rh3 Rh4 85.33(17) . . ?
O5 Rh3 Rh4 82.10(17) . . ?
P3 Rh3 Rh4 87.27(7) . . ?
N3 Rh3 Rh4 167.5(2) . . ?
C37 Rh4 O6 90.6(3) . . ?
C37 Rh4 O4 174.3(3) . . ?
O6 Rh4 O4 83.7(2) . . ?
C37 Rh4 P4 93.0(3) . . ?
O6 Rh4 P4 172.08(18) . . ?
O4 Rh4 P4 92.73(17) . . ?
C37 Rh4 N4 96.3(3) . . ?
O6 Rh4 N4 84.5(3) . . ?
O4 Rh4 N4 82.3(3) . . ?
P4 Rh4 N4 102.1(2) . . ?
C37 Rh4 Rh3 96.7(3) . . ?
O6 Rh4 Rh3 86.06(17) . . ?
O4 Rh4 Rh3 83.81(17) . . ?
P4 Rh4 Rh3 86.51(7) . . ?
N4 Rh4 Rh3 164.0(2) . . ?
C91 Rh5 O7 91.1(3) . . ?
C91 Rh5 O9 172.5(3) . . ?
O7 Rh5 O9 81.6(2) . . ?
C91 Rh5 P5 88.4(3) . . ?
O7 Rh5 P5 177.3(2) . . ?
O9 Rh5 P5 98.96(18) . . ?
C91 Rh5 O61 93.4(4) . . ?
O7 Rh5 O61 79.1(2) . . ?
O9 Rh5 O61 83.4(2) . . ?
P5 Rh5 O61 103.49(18) . . ?
C91 Rh5 Rh6 96.9(3) . . ?
O7 Rh5 Rh6 87.19(18) . . ?
O9 Rh5 Rh6 84.72(18) . . ?
P5 Rh5 Rh6 90.28(8) . . ?
O61 Rh5 Rh6 163.04(17) . . ?
C73 Rh6 O10 89.1(3) . . ?
C73 Rh6 O8 173.3(3) . . ?
O10 Rh6 O8 84.3(2) . . ?
C73 Rh6 P6 94.2(3) . . ?
O10 Rh6 P6 172.73(19) . . ?
O8 Rh6 P6 92.50(17) . . ?
C73 Rh6 N6 94.2(3) . . ?
O10 Rh6 N6 84.2(3) . . ?
O8 Rh6 N6 84.6(3) . . ?
P6 Rh6 N6 102.0(2) . . ?
C73 Rh6 Rh5 96.0(3) . . ?
O10 Rh6 Rh5 85.09(18) . . ?
O8 Rh6 Rh5 84.05(18) . . ?
P6 Rh6 Rh5 88.11(8) . . ?
N6 Rh6 Rh5 165.1(2) . . ?
C219 Rh7 O13 92.7(3) . . ?
C219 Rh7 O23 174.0(3) . . ?
O13 Rh7 O23 81.5(2) . . ?
C219 Rh7 P7 87.9(3) . . ?
O13 Rh7 P7 177.6(2) . . ?
O23 Rh7 P7 97.94(18) . . ?
C219 Rh7 O71 93.5(3) . . ?
O13 Rh7 O71 77.5(2) . . ?
O23 Rh7 O71 83.9(2) . . ?
P7 Rh7 O71 104.75(18) . . ?
C219 Rh7 Rh8 96.5(3) . . ?
O13 Rh7 Rh8 87.18(18) . . ?
O23 Rh7 Rh8 84.72(17) . . ?
P7 Rh7 Rh8 90.47(8) . . ?
O71 Rh7 Rh8 162.09(17) . . ?
C201 Rh8 O24 88.3(3) . . ?
C201 Rh8 O14 171.3(3) . . ?
O24 Rh8 O14 83.0(2) . . ?
C201 Rh8 P8 92.7(3) . . ?
O24 Rh8 P8 173.9(2) . . ?
O14 Rh8 P8 95.94(18) . . ?
C201 Rh8 N8 94.9(4) . . ?
O24 Rh8 N8 83.8(3) . . ?
O14 Rh8 N8 84.2(3) . . ?
P8 Rh8 N8 102.1(2) . . ?
C201 Rh8 Rh7 96.0(3) . . ?
O24 Rh8 Rh7 85.55(18) . . ?
O14 Rh8 Rh7 83.33(18) . . ?
P8 Rh8 Rh7 88.34(8) . . ?
N8 Rh8 Rh7 164.5(2) . . ?
C254 Rh9 O17 89.8(3) . . ?
C254 Rh9 O15 172.5(3) . . ?
O17 Rh9 O15 82.7(2) . . ?
C254 Rh9 P9 95.1(3) . . ?
O17 Rh9 P9 172.8(2) . . ?
O15 Rh9 P9 92.40(18) . . ?
C254 Rh9 N9 87.2(5) . . ?
O17 Rh9 N9 83.5(4) . . ?
O15 Rh9 N9 91.3(4) . . ?
P9 Rh9 N9 102.1(4) . . ?
C254 Rh9 O91 100.2(5) . . ?
O17 Rh9 O91 86.3(4) . . ?
O15 Rh9 O91 78.8(4) . . ?
P9 Rh9 O91 98.0(3) . . ?
N9 Rh9 O91 13.3(5) . . ?
C254 Rh9 Rh10 97.5(3) . . ?
O17 Rh9 Rh10 86.17(18) . . ?
O15 Rh9 Rh10 82.78(17) . . ?
P9 Rh9 Rh10 87.88(8) . . ?
N9 Rh9 Rh10 168.7(4) . . ?
O91 Rh9 Rh10 160.8(3) . . ?
C237 Rh10 O16 89.2(3) . . ?
C237 Rh10 O18 172.7(3) . . ?
O16 Rh10 O18 83.5(2) . . ?
C237 Rh10 P10 94.9(3) . . ?
O16 Rh10 P10 172.59(19) . . ?
O18 Rh10 P10 92.39(18) . . ?
C237 Rh10 N10 95.1(4) . . ?
O16 Rh10 N10 83.1(3) . . ?
O18 Rh10 N10 83.4(3) . . ?
P10 Rh10 N10 102.6(2) . . ?
C237 Rh10 Rh9 96.8(3) . . ?
O16 Rh10 Rh9 86.74(18) . . ?
O18 Rh10 Rh9 83.44(18) . . ?
P10 Rh10 Rh9 86.66(8) . . ?
N10 Rh10 Rh9 164.2(2) . . ?
C291 Rh11 O19 173.4(3) . . ?
C291 Rh11 O21 93.6(3) . . ?
O19 Rh11 O21 79.8(2) . . ?
C291 Rh11 P11 87.9(3) . . ?
O19 Rh11 P11 98.66(17) . . ?
O21 Rh11 P11 173.71(19) . . ?
C291 Rh11 N11 92.7(3) . . ?
O19 Rh11 N11 85.9(3) . . ?
O21 Rh11 N11 82.6(3) . . ?
P11 Rh11 N11 103.5(2) . . ?
C291 Rh11 Rh12 97.7(3) . . ?
O19 Rh11 Rh12 82.55(18) . . ?
O21 Rh11 Rh12 85.82(18) . . ?
P11 Rh11 Rh12 87.93(8) . . ?
N11 Rh11 Rh12 164.87(19) . . ?
C273 Rh12 O20 90.3(3) . . ?
C273 Rh12 O22 171.7(3) . . ?
O20 Rh12 O22 81.5(2) . . ?
C273 Rh12 P12 93.1(3) . . ?
O20 Rh12 P12 171.57(19) . . ?
O22 Rh12 P12 95.21(17) . . ?
C273 Rh12 N12 95.3(3) . . ?
O20 Rh12 N12 83.0(3) . . ?
O22 Rh12 N12 82.5(3) . . ?
P12 Rh12 N12 104.3(2) . . ?
C273 Rh12 Rh11 97.1(3) . . ?
O20 Rh12 Rh11 86.11(18) . . ?
O22 Rh12 Rh11 83.70(17) . . ?
P12 Rh12 Rh11 85.81(7) . . ?
N12 Rh12 Rh11 163.56(19) . . ?
C139 O1 Rh1 119.5(6) . . ?
C139 O2 Rh2 114.5(6) . . ?
C140 O3 Rh3 116.7(6) . . ?
C140 O4 Rh4 117.6(6) . . ?
C141 O5 Rh3 117.8(5) . . ?
C141 O6 Rh4 114.0(5) . . ?
C142 O7 Rh5 116.6(6) . . ?
C142 O8 Rh6 119.6(6) . . ?
C143 O9 Rh5 118.1(6) . . ?
C143 O10 Rh6 118.9(6) . . ?
C144 O11 Rh1 115.1(6) . . ?
C144 O12 Rh2 120.2(6) . . ?
C334 O13 Rh7 116.8(6) . . ?
C334 O14 Rh8 119.4(6) . . ?
C335 O15 Rh9 119.9(6) . . ?
C335 O16 Rh10 114.9(6) . . ?
C336 O17 Rh9 116.4(6) . . ?
C336 O18 Rh10 117.8(6) . . ?
C337 O19 Rh11 119.4(6) . . ?
C337 O20 Rh12 113.9(5) . . ?
C338 O21 Rh11 114.3(6) . . ?
C338 O22 Rh12 119.8(6) . . ?
C339 O23 Rh7 117.4(6) . . ?
C339 O24 Rh8 118.9(6) . . ?
C611 O61 Rh5 118.8(6) . . ?
C711 O71 Rh7 121.8(7) . . ?
C6 P1 C7 102.8(4) . . ?
C6 P1 C13 103.3(5) . . ?
C7 P1 C13 100.9(4) . . ?
C6 P1 Rh1 112.8(3) . . ?
C7 P1 Rh1 116.1(3) . . ?
C13 P1 Rh1 118.8(3) . . ?
C24 P2 C25 102.9(4) . . ?
C24 P2 C31 104.9(4) . . ?
C25 P2 C31 102.5(5) . . ?
C24 P2 Rh2 113.4(3) . . ?
C25 P2 Rh2 119.6(3) . . ?
C31 P2 Rh2 111.9(3) . . ?
C42 P3 C43 104.3(4) . . ?
C42 P3 C49 106.5(5) . . ?
C43 P3 C49 100.0(5) . . ?
C42 P3 Rh3 112.3(3) . . ?
C43 P3 Rh3 119.3(3) . . ?
C49 P3 Rh3 112.9(4) . . ?
C60 P4 C61 103.7(5) . . ?
C60 P4 C67 104.3(4) . . ?
C61 P4 C67 101.1(4) . . ?
C60 P4 Rh4 112.3(3) . . ?
C61 P4 Rh4 121.1(3) . . ?
C67 P4 Rh4 112.5(3) . . ?
C85 P5 C79 101.3(5) . . ?
C85 P5 C78 105.6(5) . . ?
C79 P5 C78 102.2(4) . . ?
C85 P5 Rh5 114.9(3) . . ?
C79 P5 Rh5 121.1(3) . . ?
C78 P5 Rh5 110.2(3) . . ?
C96 P6 C103 104.8(5) . . ?
C96 P6 C97 105.4(5) . . ?
C103 P6 C97 102.7(5) . . ?
C96 P6 Rh6 113.0(3) . . ?
C103 P6 Rh6 111.0(3) . . ?
C97 P6 Rh6 118.6(3) . . ?
C206 P7 C213 105.0(5) . . ?
C206 P7 C207 101.1(5) . . ?
C213 P7 C207 102.0(5) . . ?
C206 P7 Rh7 111.3(3) . . ?
C213 P7 Rh7 114.8(3) . . ?
C207 P7 Rh7 120.7(4) . . ?
C224 P8 C231 103.8(5) . . ?
C224 P8 C225 105.4(5) . . ?
C231 P8 C225 101.9(5) . . ?
C224 P8 Rh8 112.4(3) . . ?
C231 P8 Rh8 113.6(3) . . ?
C225 P8 Rh8 118.2(4) . . ?
C242 P9 C243 105.9(5) . . ?
C242 P9 C249 101.5(5) . . ?
C243 P9 C249 104.7(5) . . ?
C242 P9 Rh9 112.4(4) . . ?
C243 P9 Rh9 108.9(3) . . ?
C249 P9 Rh9 122.1(3) . . ?
C260 P10 C267 104.2(5) . . ?
C260 P10 C261 97.0(7) . . ?
C267 P10 C261 111.9(7) . . ?
C260 P10 C26A 108.0(6) . . ?
C267 P10 C26A 98.7(6) . . ?
C260 P10 Rh10 113.4(4) . . ?
C267 P10 Rh10 111.2(3) . . ?
C261 P10 Rh10 117.6(6) . . ?
C26A P10 Rh10 119.4(5) . . ?
C278 P11 C279 103.2(5) . . ?
C278 P11 C285 104.1(5) . . ?
C279 P11 C285 100.5(5) . . ?
C278 P11 Rh11 113.1(3) . . ?
C279 P11 Rh11 116.0(3) . . ?
C285 P11 Rh11 118.0(4) . . ?
C296 P12 C297 102.4(4) . . ?
C296 P12 C303 104.5(5) . . ?
C297 P12 C303 100.7(4) . . ?
C296 P12 Rh12 113.4(3) . . ?
C297 P12 Rh12 121.5(3) . . ?
C303 P12 Rh12 112.4(3) . . ?
C109 N1 C113 117.5(8) . . ?
C109 N1 Rh1 117.9(7) . . ?
C113 N1 Rh1 124.4(7) . . ?
C118 N2 C114 117.7(9) . . ?
C118 N2 Rh2 124.9(6) . . ?
C114 N2 Rh2 116.7(6) . . ?
C119 N3 C123 115.0(9) . . ?
C119 N3 Rh3 126.0(7) . . ?
C123 N3 Rh3 116.3(7) . . ?
C124 N4 C128 115.8(9) . . ?
C124 N4 Rh4 126.6(7) . . ?
C128 N4 Rh4 117.5(7) . . ?
C134 N6 C138 114.0(9) . . ?
C134 N6 Rh6 117.6(7) . . ?
C138 N6 Rh6 127.8(7) . . ?
C309 N8 C313 117.1(9) . . ?
C309 N8 Rh8 117.6(7) . . ?
C313 N8 Rh8 124.8(7) . . ?
C319 N10 C323 117.1(10) . . ?
C319 N10 Rh10 125.3(8) . . ?
C323 N10 Rh10 117.6(7) . . ?
C328 N11 C324 116.0(9) . . ?
C328 N11 Rh11 118.4(7) . . ?
C324 N11 Rh11 125.5(7) . . ?
C333 N12 C329 117.3(9) . . ?
C333 N12 Rh12 124.4(7) . . ?
C329 N12 Rh12 117.8(7) . . ?
C6 C1 C2 117.5(9) . . ?
C6 C1 Rh2 121.2(7) . . ?
C2 C1 Rh2 121.1(7) . . ?
C3 C2 C1 121.7(10) . . ?
C4 C3 C2 120.1(10) . . ?
C5 C4 C3 119.4(10) . . ?
C4 C5 C6 121.8(10) . . ?
C1 C6 C5 119.4(9) . . ?
C1 C6 P1 119.1(7) . . ?
C5 C6 P1 121.5(8) . . ?
C8 C7 C12 118.4(9) . . ?
C8 C7 P1 121.3(8) . . ?
C12 C7 P1 120.0(7) . . ?
C9 C8 C7 119.3(11) . . ?
C10 C9 C8 122.1(12) . . ?
C9 C10 C11 121.0(12) . . ?
C10 C11 C12 120.6(11) . . ?
C11 C12 C7 118.6(10) . . ?
C14 C13 C18 118.3(10) . . ?
C14 C13 P1 119.8(8) . . ?
C18 C13 P1 122.0(7) . . ?
C13 C14 C15 121.5(12) . . ?
C16 C15 C14 119.9(11) . . ?
C15 C16 C17 121.2(11) . . ?
C16 C17 C18 117.9(11) . . ?
C13 C18 C17 121.0(10) . . ?
C24 C19 C20 116.9(8) . . ?
C24 C19 Rh1 121.3(7) . . ?
C20 C19 Rh1 121.8(7) . . ?
C21 C20 C19 120.9(9) . . ?
C20 C21 C22 121.3(10) . . ?
C23 C22 C21 117.3(10) . . ?
C22 C23 C24 123.6(10) . . ?
C23 C24 C19 119.8(9) . . ?
C23 C24 P2 123.6(8) . . ?
C19 C24 P2 116.5(7) . . ?
C30 C25 C26 117.8(9) . . ?
C30 C25 P2 120.0(8) . . ?
C26 C25 P2 122.1(7) . . ?
C27 C26 C25 120.6(9) . . ?
C26 C27 C28 119.6(10) . . ?
C29 C28 C27 118.9(10) . . ?
C28 C29 C30 122.9(10) . . ?
C29 C30 C25 120.2(10) . . ?
C36 C31 C32 118.8(9) . . ?
C36 C31 P2 120.6(8) . . ?
C32 C31 P2 120.6(8) . . ?
C33 C32 C31 119.6(11) . . ?
C32 C33 C34 122.2(11) . . ?
C33 C34 C35 117.6(10) . . ?
C36 C35 C34 119.4(11) . . ?
C31 C36 C35 122.3(10) . . ?
C42 C37 C38 116.7(9) . . ?
C42 C37 Rh4 121.6(7) . . ?
C38 C37 Rh4 121.5(7) . . ?
C39 C38 C37 119.5(10) . . ?
C40 C39 C38 123.4(11) . . ?
C41 C40 C39 118.3(11) . . ?
C40 C41 C42 121.0(11) . . ?
C37 C42 C41 120.8(10) . . ?
C37 C42 P3 118.0(7) . . ?
C41 C42 P3 121.2(8) . . ?
C44 C43 C48 116.9(10) . . ?
C44 C43 P3 123.7(8) . . ?
C48 C43 P3 119.3(8) . . ?
C45 C44 C43 121.0(12) . . ?
C44 C45 C46 119.2(12) . . ?
C47 C46 C45 121.0(12) . . ?
C46 C47 C48 119.2(12) . . ?
C47 C48 C43 122.5(11) . . ?
C50 C49 C54 118.8(11) . . ?
C50 C49 P3 119.1(8) . . ?
C54 C49 P3 122.0(10) . . ?
C49 C50 C51 120.9(12) . . ?
C52 C51 C50 121.4(15) . . ?
C51 C52 C53 118.1(14) . . ?
C52 C53 C54 122.3(14) . . ?
C53 C54 C49 118.3(14) . . ?
C56 C55 C60 114.9(9) . . ?
C56 C55 Rh3 124.5(8) . . ?
C60 C55 Rh3 120.4(7) . . ?
C57 C56 C55 122.9(10) . . ?
C56 C57 C58 121.4(10) . . ?
C59 C58 C57 118.4(10) . . ?
C58 C59 C60 121.3(10) . . ?
C59 C60 C55 120.9(9) . . ?
C59 C60 P4 121.2(8) . . ?
C55 C60 P4 117.4(7) . . ?
C66 C61 C62 118.0(9) . . ?
C66 C61 P4 124.2(8) . . ?
C62 C61 P4 117.7(8) . . ?
C63 C62 C61 120.8(10) . . ?
C62 C63 C64 120.5(10) . . ?
C65 C64 C63 117.2(11) . . ?
C64 C65 C66 123.9(12) . . ?
C61 C66 C65 119.5(11) . . ?
C68 C67 C72 118.8(9) . . ?
C68 C67 P4 122.9(8) . . ?
C72 C67 P4 118.3(8) . . ?
C67 C68 C69 121.7(10) . . ?
C70 C69 C68 119.1(11) . . ?
C69 C70 C71 119.9(10) . . ?
C72 C71 C70 121.1(11) . . ?
C71 C72 C67 119.2(10) . . ?
C78 C73 C74 114.4(9) . . ?
C78 C73 Rh6 123.8(7) . . ?
C74 C73 Rh6 121.3(8) . . ?
C75 C74 C73 124.3(11) . . ?
C74 C75 C76 118.3(11) . . ?
C77 C76 C75 120.4(11) . . ?
C76 C77 C78 119.9(11) . . ?
C73 C78 C77 122.6(10) . . ?
C73 C78 P5 119.3(7) . . ?
C77 C78 P5 118.1(8) . . ?
C84 C79 C80 117.8(10) . . ?
C84 C79 P5 122.6(8) . . ?
C80 C79 P5 119.2(8) . . ?
C79 C80 C81 120.9(10) . . ?
C82 C81 C80 120.0(12) . . ?
C81 C82 C83 119.7(12) . . ?
C82 C83 C84 120.2(12) . . ?
C79 C84 C83 121.2(12) . . ?
C86 C85 C90 116.8(11) . . ?
C86 C85 P5 121.8(9) . . ?
C90 C85 P5 121.0(9) . . ?
C85 C86 C87 120.9(13) . . ?
C88 C87 C86 120.5(14) . . ?
C89 C88 C87 120.6(13) . . ?
C88 C89 C90 121.3(15) . . ?
C89 C90 C85 119.9(14) . . ?
C92 C91 C96 117.6(9) . . ?
C92 C91 Rh5 119.8(8) . . ?
C96 C91 Rh5 122.5(8) . . ?
C93 C92 C91 118.9(11) . . ?
C94 C93 C92 122.7(11) . . ?
C95 C94 C93 119.7(11) . . ?
C94 C95 C96 120.4(11) . . ?
C95 C96 C91 120.5(11) . . ?
C95 C96 P6 122.8(9) . . ?
C91 C96 P6 116.5(8) . . ?
C102 C97 C98 119.2(10) . . ?
C102 C97 P6 124.4(9) . . ?
C98 C97 P6 116.4(8) . . ?
C99 C98 C97 118.7(12) . . ?
C100 C99 C98 120.7(13) . . ?
C99 C100 C101 121.3(12) . . ?
C100 C101 C102 119.1(13) . . ?
C97 C102 C101 120.9(12) . . ?
C108 C103 C104 117.0(10) . . ?
C108 C103 P6 121.9(8) . . ?
C104 C103 P6 121.0(10) . . ?
C103 C104 C105 119.7(13) . . ?
C106 C105 C104 121.0(12) . . ?
C107 C106 C105 119.1(11) . . ?
C106 C107 C108 120.2(13) . . ?
C103 C108 C107 122.9(11) . . ?
N1 C109 C110 123.5(10) . . ?
C109 C110 C111 118.8(10) . . ?
C112 C111 C110 116.7(10) . . ?
C111 C112 C113 120.9(11) . . ?
N1 C113 C112 122.5(10) . . ?
N2 C114 C115 121.9(10) . . ?
C114 C115 C116 120.4(10) . . ?
C117 C116 C115 117.3(10) . . ?
C116 C117 C118 118.7(10) . . ?
N2 C118 C117 124.0(9) . . ?
N3 C119 C120 128.7(11) . . ?
C119 C120 C121 115.0(12) . . ?
C122 C121 C120 117.2(12) . . ?
C123 C122 C121 119.9(12) . . ?
N3 C123 C122 123.9(11) . . ?
N4 C124 C125 124.3(10) . . ?
C124 C125 C126 121.1(11) . . ?
C125 C126 C127 116.7(11) . . ?
C128 C127 C126 118.2(11) . . ?
N4 C128 C127 123.9(10) . . ?
N6 C134 C135 122.1(10) . . ?
C136 C135 C134 121.3(11) . . ?
C137 C136 C135 117.8(11) . . ?
C138 C137 C136 119.5(10) . . ?
C137 C138 N6 125.3(10) . . ?
O1 C139 O2 128.1(9) . . ?
O1 C139 C140 116.6(8) . . ?
O2 C139 C140 115.2(8) . . ?
O4 C140 O3 128.8(8) . . ?
O4 C140 C139 116.4(8) . . ?
O3 C140 C139 114.7(8) . . ?
O6 C141 O5 128.8(8) . . ?
O6 C141 C142 115.2(8) . . ?
O5 C141 C142 116.0(7) . . ?
O8 C142 O7 128.4(9) . . ?
O8 C142 C141 116.3(8) . . ?
O7 C142 C141 115.3(8) . . ?
O10 C143 O9 126.2(8) . . ?
O10 C143 C144 115.4(8) . . ?
O9 C143 C144 118.4(8) . . ?
O12 C144 O11 127.9(8) . . ?
O12 C144 C143 113.5(8) . . ?
O11 C144 C143 118.6(8) . . ?
C202 C201 C206 116.2(9) . . ?
C202 C201 Rh8 120.1(8) . . ?
C206 C201 Rh8 123.3(8) . . ?
C203 C202 C201 122.4(11) . . ?
C204 C203 C202 119.7(11) . . ?
C205 C204 C203 119.5(10) . . ?
C204 C205 C206 120.7(11) . . ?
C205 C206 C201 121.2(10) . . ?
C205 C206 P7 120.0(8) . . ?
C201 C206 P7 118.5(7) . . ?
C212 C207 C208 117.8(9) . . ?
C212 C207 P7 121.6(8) . . ?
C208 C207 P7 120.5(8) . . ?
C209 C208 C207 119.5(10) . . ?
C210 C209 C208 122.9(10) . . ?
C209 C210 C211 117.6(10) . . ?
C212 C211 C210 121.3(11) . . ?
C207 C212 C211 120.6(10) . . ?
C214 C213 C218 118.3(11) . . ?
C214 C213 P7 121.7(9) . . ?
C218 C213 P7 119.7(9) . . ?
C215 C214 C213 122.4(13) . . ?
C214 C215 C216 117.5(14) . . ?
C215 C216 C217 121.9(14) . . ?
C218 C217 C216 117.4(14) . . ?
C217 C218 C213 122.4(13) . . ?
C220 C219 C224 115.5(9) . . ?
C220 C219 Rh7 120.4(8) . . ?
C224 C219 Rh7 124.0(8) . . ?
C221 C220 C219 121.9(10) . . ?
C220 C221 C222 121.7(11) . . ?
C223 C222 C221 118.4(10) . . ?
C222 C223 C224 119.0(11) . . ?
C223 C224 C219 123.2(10) . . ?
C223 C224 P8 120.8(9) . . ?
C219 C224 P8 116.0(8) . . ?
C230 C225 C226 118.8(11) . . ?
C230 C225 P8 123.0(10) . . ?
C226 C225 P8 118.2(9) . . ?
C227 C226 C225 121.9(14) . . ?
C228 C227 C226 121.8(17) . . ?
C227 C228 C229 118.1(17) . . ?
C228 C229 C230 124.4(16) . . ?
C225 C230 C229 115.1(14) . . ?
C236 C231 C232 118.6(10) . . ?
C236 C231 P8 120.0(8) . . ?
C232 C231 P8 121.3(8) . . ?
C233 C232 C231 118.6(12) . . ?
C234 C233 C232 121.6(13) . . ?
C233 C234 C235 120.6(12) . . ?
C234 C235 C236 119.3(13) . . ?
C231 C236 C235 121.3(11) . . ?
C238 C237 C242 116.3(10) . . ?
C238 C237 Rh10 122.5(8) . . ?
C242 C237 Rh10 121.1(8) . . ?
C237 C238 C239 121.7(12) . . ?
C238 C239 C240 121.3(12) . . ?
C241 C240 C239 117.2(12) . . ?
C240 C241 C242 120.5(13) . . ?
C237 C242 C241 122.7(10) . . ?
C237 C242 P9 118.7(8) . . ?
C241 C242 P9 118.5(9) . . ?
C244 C243 C248 116.3(11) . . ?
C244 C243 P9 123.8(10) . . ?
C248 C243 P9 119.3(9) . . ?
C243 C244 C245 122.5(14) . . ?
C246 C245 C244 119.1(14) . . ?
C245 C246 C247 121.5(14) . . ?
C246 C247 C248 120.4(15) . . ?
C247 C248 C243 120.1(13) . . ?
C250 C249 C256 117.3(10) . . ?
C250 C249 P9 120.4(9) . . ?
C256 C249 P9 122.2(8) . . ?
C251 C250 C249 122.4(12) . . ?
C250 C251 C252 119.6(12) . . ?
C253 C252 C251 122.5(12) . . ?
C252 C253 C256 117.2(12) . . ?
C255 C254 C260 117.9(10) . . ?
C255 C254 Rh9 121.2(9) . . ?
C260 C254 Rh9 120.8(8) . . ?
C249 C256 C253 120.9(11) . . ?
C254 C255 C257 121.6(13) . . ?
C258 C257 C255 117.9(13) . . ?
C259 C258 C257 123.4(13) . . ?
C258 C259 C260 118.5(14) . . ?
C254 C260 C259 120.6(11) . . ?
C254 C260 P10 118.1(8) . . ?
C259 C260 P10 120.8(10) . . ?
C262 C261 C266 120.0 . . ?
C262 C261 P10 121.6(9) . . ?
C266 C261 P10 118.4(9) . . ?
C261 C262 C263 120.0 . . ?
C264 C263 C262 120.0 . . ?
C263 C264 C265 120.0 . . ?
C266 C265 C264 120.0 . . ?
C265 C266 C261 120.0 . . ?
C26B C26A C26F 120.0 . . ?
C26B C26A P10 113.1(8) . . ?
C26F C26A P10 126.8(8) . . ?
C26A C26B C26C 120.0 . . ?
C26B C26C C26D 120.0 . . ?
C26E C26D C26C 120.0 . . ?
C26D C26E C26F 120.0 . . ?
C26E C26F C26A 120.0 . . ?
C272 C267 C268 117.9(11) . . ?
C272 C267 P10 120.4(9) . . ?
C268 C267 P10 121.3(9) . . ?
C269 C268 C267 119.6(12) . . ?
C268 C269 C270 121.2(12) . . ?
C271 C270 C269 119.2(13) . . ?
C270 C271 C272 120.3(13) . . ?
C267 C272 C271 121.7(12) . . ?
C274 C273 C278 115.0(8) . . ?
C274 C273 Rh12 122.0(7) . . ?
C278 C273 Rh12 122.2(7) . . ?
C275 C274 C273 124.1(10) . . ?
C276 C275 C274 119.7(11) . . ?
C277 C276 C275 119.1(9) . . ?
C276 C277 C278 121.9(10) . . ?
C273 C278 C277 120.2(9) . . ?
C273 C278 P11 117.5(7) . . ?
C277 C278 P11 122.2(8) . . ?
C280 C279 C284 119.4(10) . . ?
C280 C279 P11 121.0(9) . . ?
C284 C279 P11 119.3(9) . . ?
C279 C280 C281 120.3(12) . . ?
C282 C281 C280 120.4(11) . . ?
C283 C282 C281 117.9(11) . . ?
C282 C283 C284 124.4(15) . . ?
C283 C284 C279 117.6(13) . . ?
C290 C285 C286 115.5(10) . . ?
C290 C285 P11 121.9(10) . . ?
C286 C285 P11 122.5(8) . . ?
C287 C286 C285 124.5(11) . . ?
C286 C287 C288 117.6(13) . . ?
C289 C288 C287 120.0(13) . . ?
C288 C289 C290 121.1(13) . . ?
C285 C290 C289 121.3(13) . . ?
C292 C291 C296 117.4(8) . . ?
C292 C291 Rh11 121.6(7) . . ?
C296 C291 Rh11 121.0(7) . . ?
C291 C292 C293 121.6(9) . . ?
C294 C293 C292 119.9(10) . . ?
C293 C294 C295 120.7(10) . . ?
C294 C295 C296 119.1(10) . . ?
C291 C296 C295 121.2(9) . . ?
C291 C296 P12 116.3(7) . . ?
C295 C296 P12 122.2(8) . . ?
C302 C297 C298 118.5(9) . . ?
C302 C297 P12 124.6(7) . . ?
C298 C297 P12 116.9(7) . . ?
C299 C298 C297 120.0(10) . . ?
C298 C299 C300 119.7(10) . . ?
C301 C300 C299 120.2(10) . . ?
C300 C301 C302 120.2(10) . . ?
C297 C302 C301 121.4(9) . . ?
C308 C303 C304 118.5(9) . . ?
C308 C303 P12 122.7(8) . . ?
C304 C303 P12 118.8(8) . . ?
C305 C304 C303 119.1(10) . . ?
C304 C305 C306 121.7(10) . . ?
C307 C306 C305 119.0(10) . . ?
C306 C307 C308 122.1(11) . . ?
C307 C308 C303 119.7(11) . . ?
N8 C309 C310 123.5(10) . . ?
C309 C310 C311 118.9(11) . . ?
C312 C311 C310 118.4(11) . . ?
C311 C312 C313 117.7(11) . . ?
N8 C313 C312 124.3(11) . . ?
N10 C319 C320 121.3(11) . . ?
C321 C320 C319 120.5(12) . . ?
C320 C321 C322 115.8(13) . . ?
C323 C322 C321 122.8(12) . . ?
N10 C323 C322 122.4(11) . . ?
N11 C324 C325 124.3(11) . . ?
C326 C325 C324 117.7(11) . . ?
C327 C326 C325 118.8(10) . . ?
C328 C327 C326 117.6(11) . . ?
N11 C328 C327 125.6(11) . . ?
N12 C329 C330 120.9(10) . . ?
C331 C330 C329 122.9(11) . . ?
C330 C331 C332 116.4(11) . . ?
C333 C332 C331 118.4(10) . . ?
N12 C333 C332 123.9(10) . . ?
O14 C334 O13 129.0(9) . . ?
O14 C334 C335 115.5(8) . . ?
O13 C334 C335 115.3(9) . . ?
O15 C335 O16 126.9(9) . . ?
O15 C335 C334 118.5(8) . . ?
O16 C335 C334 114.6(8) . . ?
O17 C336 O18 129.2(9) . . ?
O17 C336 C337 114.7(9) . . ?
O18 C336 C337 116.1(9) . . ?
O19 C337 O20 128.0(8) . . ?
O19 C337 C336 116.4(9) . . ?
O20 C337 C336 115.6(8) . . ?
O22 C338 O21 127.9(8) . . ?
O22 C338 C339 115.4(8) . . ?
O21 C338 C339 116.7(9) . . ?
O23 C339 O24 127.9(8) . . ?
O23 C339 C338 117.6(9) . . ?
O24 C339 C338 114.4(8) . . ?
C911 O91 Rh9 118.0(16) . . ?
C314 N9 C318 120.0 . . ?
C314 N9 Rh9 117.8(8) . . ?
C318 N9 Rh9 120.2(8) . . ?
C315 C314 N9 120.0 . . ?
C314 C315 C316 120.0 . . ?
C317 C316 C315 120.0 . . ?
C318 C317 C316 120.0 . . ?
C317 C318 N9 120.0 . . ?
Cl2 C1S Cl1 112.0(8) . . ?
Cl3 C2S Cl4 121.8(11) . . ?
Cl6 C3S Cl5 118.8(11) . . ?
Cl8 C4S Cl7 99.3(16) . . ?

loop_
_geom_bond_atom_site_label_1
_geom_bond_atom_site_label_2
_geom_bond_distance
_geom_bond_site_symmetry_2
_geom_bond_publ_flag
Rh1 C19 2.019(9) . ?
Rh1 O1 2.162(6) . ?
Rh1 O11 2.164(6) . ?
Rh1 P1 2.224(3) . ?
Rh1 N1 2.258(8) . ?
Rh1 Rh2 2.5529(10) . ?
Rh2 C1 2.007(9) . ?
Rh2 O2 2.133(6) . ?
Rh2 O12 2.152(6) . ?
Rh2 P2 2.206(2) . ?
Rh2 N2 2.279(8) . ?
Rh3 C55 1.997(10) . ?
Rh3 O3 2.124(6) . ?
Rh3 O5 2.208(6) . ?
Rh3 P3 2.220(3) . ?
Rh3 N3 2.327(8) . ?
Rh3 Rh4 2.5622(10) . ?
Rh4 C37 2.022(9) . ?
Rh4 O6 2.136(6) . ?
Rh4 O4 2.173(6) . ?
Rh4 P4 2.215(3) . ?
Rh4 N4 2.268(8) . ?
Rh5 C91 2.023(10) . ?
Rh5 O7 2.136(6) . ?
Rh5 O9 2.175(6) . ?
Rh5 P5 2.231(3) . ?
Rh5 O61 2.349(7) . ?
Rh5 Rh6 2.5446(11) . ?
Rh6 C73 2.033(9) . ?
Rh6 O10 2.116(6) . ?
Rh6 O8 2.176(6) . ?
Rh6 P6 2.211(3) . ?
Rh6 N6 2.276(8) . ?
Rh7 C219 2.001(10) . ?
Rh7 O13 2.125(6) . ?
Rh7 O23 2.178(6) . ?
Rh7 P7 2.220(3) . ?
Rh7 O71 2.355(7) . ?
Rh7 Rh8 2.5423(11) . ?
Rh8 C201 2.005(9) . ?
Rh8 O24 2.098(6) . ?
Rh8 O14 2.181(6) . ?
Rh8 P8 2.219(3) . ?
Rh8 N8 2.280(8) . ?
Rh9 C254 2.017(10) . ?
Rh9 O17 2.129(6) . ?
Rh9 O15 2.205(6) . ?
Rh9 P9 2.208(3) . ?
Rh9 N9 2.326(12) . ?
Rh9 O91 2.470(15) . ?
Rh9 Rh10 2.5558(11) . ?
Rh10 C237 2.022(10) . ?
Rh10 O16 2.145(6) . ?
Rh10 O18 2.188(6) . ?
Rh10 P10 2.205(3) . ?
Rh10 N10 2.262(9) . ?
Rh11 C291 2.020(9) . ?
Rh11 O19 2.165(6) . ?
Rh11 O21 2.169(6) . ?
Rh11 P11 2.230(3) . ?
Rh11 N11 2.252(8) . ?
Rh11 Rh12 2.5535(11) . ?
Rh12 C273 2.013(8) . ?
Rh12 O20 2.142(6) . ?
Rh12 O22 2.147(6) . ?
Rh12 P12 2.214(2) . ?
Rh12 N12 2.277(8) . ?
O1 C139 1.229(11) . ?
O2 C139 1.246(11) . ?
O3 C140 1.267(11) . ?
O4 C140 1.249(11) . ?
O5 C141 1.257(10) . ?
O6 C141 1.245(10) . ?
O7 C142 1.267(11) . ?
O8 C142 1.252(11) . ?
O9 C143 1.271(11) . ?
O10 C143 1.246(11) . ?
O11 C144 1.264(10) . ?
O12 C144 1.237(10) . ?
O13 C334 1.245(11) . ?
O14 C334 1.239(12) . ?
O15 C335 1.246(11) . ?
O16 C335 1.286(11) . ?
O17 C336 1.247(12) . ?
O18 C336 1.258(12) . ?
O19 C337 1.251(11) . ?
O20 C337 1.271(11) . ?
O21 C338 1.276(11) . ?
O22 C338 1.260(12) . ?
O23 C339 1.251(11) . ?
O24 C339 1.257(11) . ?
O61 C611 1.431(13) . ?
O71 C711 1.395(14) . ?
P1 C6 1.803(11) . ?
P1 C7 1.838(9) . ?
P1 C13 1.848(10) . ?
P2 C24 1.809(9) . ?
P2 C25 1.829(10) . ?
P2 C31 1.835(10) . ?
P3 C42 1.813(10) . ?
P3 C43 1.839(10) . ?
P3 C49 1.855(12) . ?
P4 C60 1.804(10) . ?
P4 C61 1.840(10) . ?
P4 C67 1.850(10) . ?
P5 C85 1.814(11) . ?
P5 C79 1.848(10) . ?
P5 C78 1.863(11) . ?
P6 C96 1.818(12) . ?
P6 C103 1.846(11) . ?
P6 C97 1.858(11) . ?
P7 C206 1.814(11) . ?
P7 C213 1.830(11) . ?
P7 C207 1.848(10) . ?
P8 C224 1.820(11) . ?
P8 C231 1.837(11) . ?
P8 C225 1.847(11) . ?
P9 C242 1.820(11) . ?
P9 C243 1.821(11) . ?
P9 C249 1.847(10) . ?
P10 C260 1.797(12) . ?
P10 C267 1.844(11) . ?
P10 C261 1.861(10) . ?
P10 C26A 1.866(9) . ?
P11 C278 1.823(10) . ?
P11 C279 1.856(10) . ?
P11 C285 1.857(10) . ?
P12 C296 1.813(11) . ?
P12 C297 1.841(10) . ?
P12 C303 1.854(10) . ?
N1 C109 1.325(12) . ?
N1 C113 1.330(12) . ?
N2 C118 1.328(12) . ?
N2 C114 1.339(12) . ?
N3 C119 1.292(14) . ?
N3 C123 1.323(13) . ?
N4 C124 1.328(13) . ?
N4 C128 1.327(12) . ?
N6 C134 1.353(12) . ?
N6 C138 1.380(13) . ?
N8 C309 1.329(13) . ?
N8 C313 1.341(13) . ?
N10 C319 1.321(14) . ?
N10 C323 1.348(13) . ?
N11 C328 1.310(13) . ?
N11 C324 1.322(12) . ?
N12 C333 1.311(13) . ?
N12 C329 1.351(12) . ?
C1 C6 1.405(13) . ?
C1 C2 1.408(13) . ?
C2 C3 1.400(14) . ?
C3 C4 1.373(15) . ?
C4 C5 1.372(15) . ?
C5 C6 1.415(14) . ?
C7 C8 1.395(13) . ?
C7 C12 1.402(14) . ?
C8 C9 1.384(16) . ?
C9 C10 1.294(17) . ?
C10 C11 1.364(17) . ?
C11 C12 1.388(13) . ?
C13 C14 1.369(14) . ?
C13 C18 1.384(14) . ?
C14 C15 1.401(16) . ?
C15 C16 1.335(16) . ?
C16 C17 1.405(15) . ?
C17 C18 1.407(14) . ?
C19 C24 1.403(13) . ?
C19 C20 1.416(13) . ?
C20 C21 1.379(13) . ?
C21 C22 1.385(15) . ?
C22 C23 1.363(15) . ?
C23 C24 1.371(13) . ?
C25 C30 1.406(13) . ?
C25 C26 1.415(14) . ?
C26 C27 1.388(14) . ?
C27 C28 1.422(15) . ?
C28 C29 1.341(14) . ?
C29 C30 1.373(13) . ?
C31 C36 1.347(14) . ?
C31 C32 1.397(14) . ?
C32 C33 1.379(15) . ?
C33 C34 1.379(16) . ?
C34 C35 1.400(16) . ?
C35 C36 1.399(14) . ?
C37 C42 1.395(14) . ?
C37 C38 1.417(13) . ?
C38 C39 1.376(14) . ?
C39 C40 1.356(16) . ?
C40 C41 1.355(16) . ?
C41 C42 1.405(14) . ?
C43 C44 1.378(15) . ?
C43 C48 1.390(14) . ?
C44 C45 1.359(15) . ?
C45 C46 1.395(18) . ?
C46 C47 1.325(17) . ?
C47 C48 1.357(15) . ?
C49 C50 1.345(15) . ?
C49 C54 1.404(15) . ?
C50 C51 1.381(16) . ?
C51 C52 1.35(2) . ?
C52 C53 1.36(2) . ?
C53 C54 1.38(2) . ?
C55 C56 1.421(14) . ?
C55 C60 1.436(14) . ?
C56 C57 1.369(14) . ?
C57 C58 1.386(16) . ?
C58 C59 1.380(15) . ?
C59 C60 1.411(13) . ?
C61 C66 1.352(14) . ?
C61 C62 1.384(13) . ?
C62 C63 1.384(14) . ?
C63 C64 1.386(18) . ?
C64 C65 1.314(17) . ?
C65 C66 1.396(14) . ?
C67 C68 1.367(14) . ?
C67 C72 1.394(14) . ?
C68 C69 1.383(14) . ?
C69 C70 1.358(16) . ?
C70 C71 1.381(15) . ?
C71 C72 1.368(14) . ?
C73 C78 1.347(14) . ?
C73 C74 1.398(14) . ?
C74 C75 1.352(15) . ?
C75 C76 1.376(17) . ?
C76 C77 1.321(16) . ?
C77 C78 1.411(14) . ?
C79 C84 1.366(14) . ?
C79 C80 1.382(15) . ?
C80 C81 1.430(15) . ?
C81 C82 1.350(18) . ?
C82 C83 1.373(19) . ?
C83 C84 1.419(16) . ?
C85 C86 1.386(16) . ?
C85 C90 1.457(17) . ?
C86 C87 1.386(17) . ?
C87 C88 1.38(2) . ?
C88 C89 1.35(2) . ?
C89 C90 1.366(17) . ?
C91 C92 1.407(14) . ?
C91 C96 1.409(14) . ?
C92 C93 1.381(15) . ?
C93 C94 1.364(16) . ?
C94 C95 1.343(16) . ?
C95 C96 1.404(14) . ?
C97 C102 1.356(16) . ?
C97 C98 1.411(15) . ?
C98 C99 1.367(16) . ?
C99 C100 1.341(19) . ?
C100 C101 1.367(19) . ?
C101 C102 1.369(16) . ?
C103 C108 1.360(16) . ?
C103 C104 1.386(15) . ?
C104 C105 1.400(16) . ?
C105 C106 1.363(18) . ?
C106 C107 1.344(17) . ?
C107 C108 1.374(15) . ?
C109 C110 1.375(14) . ?
C110 C111 1.416(16) . ?
C111 C112 1.352(16) . ?
C112 C113 1.385(14) . ?
C114 C115 1.380(14) . ?
C115 C116 1.389(15) . ?
C116 C117 1.383(14) . ?
C117 C118 1.384(14) . ?
C119 C120 1.378(15) . ?
C120 C121 1.417(18) . ?
C121 C122 1.385(17) . ?
C122 C123 1.371(15) . ?
C124 C125 1.345(15) . ?
C125 C126 1.347(16) . ?
C126 C127 1.407(16) . ?
C127 C128 1.382(14) . ?
C134 C135 1.374(14) . ?
C135 C136 1.363(15) . ?
C136 C137 1.352(15) . ?
C137 C138 1.336(14) . ?
C139 C140 1.564(13) . ?
C141 C142 1.573(12) . ?
C143 C144 1.531(12) . ?
C201 C202 1.410(14) . ?
C201 C206 1.420(14) . ?
C202 C203 1.400(15) . ?
C203 C204 1.394(15) . ?
C204 C205 1.384(15) . ?
C205 C206 1.404(13) . ?
C207 C212 1.368(14) . ?
C207 C208 1.429(13) . ?
C208 C209 1.380(14) . ?
C209 C210 1.335(15) . ?
C210 C211 1.404(15) . ?
C211 C212 1.386(15) . ?
C213 C214 1.396(15) . ?
C213 C218 1.396(16) . ?
C214 C215 1.384(16) . ?
C215 C216 1.40(2) . ?
C216 C217 1.43(2) . ?
C217 C218 1.378(17) . ?
C219 C220 1.388(13) . ?
C219 C224 1.399(14) . ?
C220 C221 1.369(14) . ?
C221 C222 1.386(16) . ?
C222 C223 1.384(16) . ?
C223 C224 1.390(13) . ?
C225 C230 1.381(17) . ?
C225 C226 1.389(16) . ?
C226 C227 1.381(17) . ?
C227 C228 1.31(2) . ?
C228 C229 1.35(2) . ?
C229 C230 1.46(2) . ?
C231 C236 1.380(15) . ?
C231 C232 1.424(14) . ?
C232 C233 1.371(17) . ?
C233 C234 1.37(2) . ?
C234 C235 1.368(17) . ?
C235 C236 1.382(16) . ?
C237 C238 1.384(15) . ?
C237 C242 1.392(15) . ?
C238 C239 1.392(16) . ?
C239 C240 1.438(19) . ?
C240 C241 1.351(17) . ?
C241 C242 1.429(15) . ?
C243 C244 1.361(15) . ?
C243 C248 1.404(16) . ?
C244 C245 1.413(19) . ?
C245 C246 1.31(2) . ?
C246 C247 1.35(2) . ?
C247 C248 1.393(17) . ?
C249 C250 1.397(15) . ?
C249 C256 1.408(15) . ?
C250 C251 1.326(15) . ?
C251 C252 1.381(18) . ?
C252 C253 1.370(18) . ?
C253 C256 1.407(15) . ?
C254 C255 1.392(15) . ?
C254 C260 1.395(16) . ?
C255 C257 1.409(17) . ?
C257 C258 1.37(2) . ?
C258 C259 1.35(2) . ?
C259 C260 1.422(15) . ?
C261 C262 1.3900 . ?
C261 C266 1.3900 . ?
C262 C263 1.3900 . ?
C263 C264 1.3900 . ?
C264 C265 1.3900 . ?
C265 C266 1.3900 . ?
C26A C26B 1.3900 . ?
C26A C26F 1.3900 . ?
C26B C26C 1.3900 . ?
C26C C26D 1.3900 . ?
C26D C26E 1.3900 . ?
C26E C26F 1.3900 . ?
C267 C272 1.353(16) . ?
C267 C268 1.423(15) . ?
C268 C269 1.382(16) . ?
C269 C270 1.400(17) . ?
C270 C271 1.336(18) . ?
C271 C272 1.426(18) . ?
C273 C274 1.398(14) . ?
C273 C278 1.402(13) . ?
C274 C275 1.374(14) . ?
C275 C276 1.363(15) . ?
C276 C277 1.356(15) . ?
C277 C278 1.409(13) . ?
C279 C280 1.379(15) . ?
C279 C284 1.383(16) . ?
C280 C281 1.389(16) . ?
C281 C282 1.366(19) . ?
C282 C283 1.34(2) . ?
C283 C284 1.377(16) . ?
C285 C290 1.376(15) . ?
C285 C286 1.386(16) . ?
C286 C287 1.365(15) . ?
C287 C288 1.39(2) . ?
C288 C289 1.34(2) . ?
C289 C290 1.389(19) . ?
C291 C292 1.370(13) . ?
C291 C296 1.403(14) . ?
C292 C293 1.443(14) . ?
C293 C294 1.361(16) . ?
C294 C295 1.372(15) . ?
C295 C296 1.444(13) . ?
C297 C302 1.364(13) . ?
C297 C298 1.425(13) . ?
C298 C299 1.371(14) . ?
C299 C300 1.407(15) . ?
C300 C301 1.355(14) . ?
C301 C302 1.386(14) . ?
C303 C308 1.384(14) . ?
C303 C304 1.402(14) . ?
C304 C305 1.355(13) . ?
C305 C306 1.374(15) . ?
C306 C307 1.329(17) . ?
C307 C308 1.368(14) . ?
C309 C310 1.389(16) . ?
C310 C311 1.400(17) . ?
C311 C312 1.391(16) . ?
C312 C313 1.396(16) . ?
C319 C320 1.444(18) . ?
C320 C321 1.347(19) . ?
C321 C322 1.369(17) . ?
C322 C323 1.349(15) . ?
C324 C325 1.382(15) . ?
C325 C326 1.378(16) . ?
C326 C327 1.377(15) . ?
C327 C328 1.368(15) . ?
C329 C330 1.391(15) . ?
C330 C331 1.307(15) . ?
C331 C332 1.430(16) . ?
C332 C333 1.381(15) . ?
C334 C335 1.552(13) . ?
C336 C337 1.544(12) . ?
C338 C339 1.551(12) . ?
O91 C911 1.450(16) . ?
N9 C314 1.3900 . ?
N9 C318 1.3900 . ?
C314 C315 1.3900 . ?
C315 C316 1.3900 . ?
C316 C317 1.3900 . ?
C317 C318 1.3900 . ?
C1S Cl2 1.732(15) . ?
C1S Cl1 1.751(15) . ?
C2S Cl3 1.528(16) . ?
C2S Cl4 1.713(16) . ?
C3S Cl6 1.684(13) . ?
C3S Cl5 1.700(12) . ?
C4S Cl8 1.84(2) . ?
C4S Cl7 1.85(3) . ?
C5S O1S 1.425(12) . ?
C7S O3S 1.434(12) . ?
O2SB C6SB 1.410(10) . ?
O2SA C6SA 1.450(10) . ?

loop_
_geom_torsion_atom_site_label_1
_geom_torsion_atom_site_label_2
_geom_torsion_atom_site_label_3
_geom_torsion_atom_site_label_4
_geom_torsion
_geom_torsion_site_symmetry_1
_geom_torsion_site_symmetry_2
_geom_torsion_site_symmetry_3
_geom_torsion_site_symmetry_4
_geom_torsion_publ_flag
P1 Rh1 Rh2 P2 -103.61(9) . . . . ?
P1 Rh1 Rh2 C1 -9.4(3) . . . . ?
C19 Rh1 Rh2 P2 -16.2(3) . . . . ?
C19 Rh1 Rh2 C2 75.3(4) . . . . ?
O1 Rh1 Rh2 O2 -20.1(2) . . . . ?
P11 Rh1 Rh2 P12 6.428(6) . . . . ?
P3 Rh3 Rh4 P4 -108.14(10) . . . . ?
P3 Rh3 Rh4 C37 -15.5(3) . . . . ?
C55 Rh3 Rh4 P4 -17.4(3) . . . . ?
C55 Rh3 Rh4 C37 75.2(4) . . . . ?
O3 Rh3 Rh4 O4 -19.1(2) . . . . ?
O5 Rh3 Rh4 O6 -21.1(2) . . . . ?
P5 Rh5 Rh6 P6 -99.51(10) . . . . ?
P5 Rh5 Rh6 C73 -5.5(3) . . . . ?
C91 Rh5 Rh6 P6 -11.1(3) . . . . ?
C91 Rh5 Rh6 C73 82.9(4) . . . . ?
O7 Rh5 Rh6 O8 -13.0(2) . . . . ?
O9 Rh5 Rh6 O10 -15.9(2) . . . . ?
P7 Rh7 Rh8 P8 -97.74(10) . . . . ?
P7 Rh7 Rh8 C201 -5.2(3) . . . . ?
C219 Rh7 Rh8 P8 -9.8(3) . . . . ?
C219 Rh7 Rh8 C201 82.8(4) . . . . ?
O13 Rh7 Rh8 O14 -13.6(2) . . . . ?
O23 Rh7 Rh8 O24 -15.3(2) . . . . ?
P9 Rh9 Rh10 P10 -108.99(10) . . . . ?
P9 Rh9 Rh10 C237 -14.4(3) . . . . ?
C255 Rh9 Rh10 P10 -16.7(3) . . . . ?
C255 Rh9 Rh10 C237 77.9(4) . . . . ?
O15 Rh9 Rh10 O16 -18.3(2) . . . . ?
O17 Rh9 Rh10 O18 -17.6(2) . . . . ?
P11 Rh11 Rh12 P12 -104.43(10) . . . . ?
P11 Rh11 Rh12 C273 -11.8(3) . . . . ?
C291 Rh11 Rh12 P12 -16.8(3) . . . . ?
C291 Rh11 Rh12 C273 75.8(4) . . . . ?
O19 Rh11 Rh12 O20 -21.0(2) . . . . ?
O21 Rh11 Rh12 O22 -19.4(2) . . . . ?
